data_7118131
loop_
_publ_author_name
'Boer, Stephanie A.'
'Turner, David R.'

_publ_section_title
;
 Self-selecting homochiral quadruple-stranded helicates and control of
 supramolecular chirality.
;
_journal_issue 98
_journal_name_full 'Chemical communications (Cambridge, England)'
_journal_page_first 17375
_journal_page_last 17378
_journal_paper_doi 10.1039/c5cc07422c
_journal_volume 51
_journal_year 2015
_chemical_absolute_configuration syn
_chemical_formula_moiety 'C115.5 H118 Cu4 N8.5 O43.5 S4, 4(C4 H9 N1 O1)'
_chemical_formula_sum 'C131.5 H156 Cu4 N12.5 O47.5 S4'
_chemical_formula_weight 3054.08
_space_group_crystal_system triclinic
_space_group_IT_number 1
_space_group_name_Hall 'P 1'
_space_group_name_H-M_alt 'P 1'
_symmetry_space_group_name_Hall 'P 1'
_symmetry_space_group_name_H-M 'P 1'
_atom_sites_solution_hydrogens mixed
_audit_creation_date 2015-08-29
_audit_creation_method
;
Olex2 1.2
(compiled 2015.01.26 svn.r3150 for OlexSys, GUI svn.r4998)
;
_audit_update_record
;
2015-09-03 deposited with the CCDC.
2015-09-25 downloaded from the CCDC.
;
_cell_angle_alpha 113.6200(19)
_cell_angle_beta 107.650(4)
_cell_angle_gamma 90.700(7)
_cell_formula_units_Z 1
_cell_length_a 15.702(3)
_cell_length_b 15.7140(12)
_cell_length_c 18.656(3)
_cell_measurement_reflns_used 132655
_cell_measurement_temperature 100.0
_cell_measurement_theta_max 27.966
_cell_measurement_theta_min 2.133
_cell_volume 3971.6(10)
_computing_cell_refinement 'XDS (Kabsch, 1993)'
_computing_data_collection 'BluIce (McPhillips, 2002)'
_computing_data_reduction 'XDS (Kabsch, 1993)'
_computing_molecular_graphics 'Olex2 (Dolomanov et al., 2009)'
_computing_publication_material 'Olex2 (Dolomanov et al., 2009)'
_computing_structure_refinement 'ShelXL (Sheldrick, 2008)'
_diffrn_ambient_temperature 100.0
_diffrn_measured_fraction_theta_full 0.989
_diffrn_measured_fraction_theta_max 0.985
_diffrn_measurement_device_type 'ADSC Quantum 210r'
_diffrn_measurement_method 'Phi Scan'
_diffrn_radiation_monochromator 'Silicon Double Crystal'
_diffrn_radiation_type Synchrotron
_diffrn_radiation_wavelength 0.7108
_diffrn_reflns_av_R_equivalents 0.0525
_diffrn_reflns_av_unetI/netI 0.0351
_diffrn_reflns_laue_measured_fraction_full 0.989
_diffrn_reflns_laue_measured_fraction_max 0.985
_diffrn_reflns_limit_h_max 20
_diffrn_reflns_limit_h_min -20
_diffrn_reflns_limit_k_max 20
_diffrn_reflns_limit_k_min -20
_diffrn_reflns_limit_l_max 24
_diffrn_reflns_limit_l_min -24
_diffrn_reflns_number 132655
_diffrn_reflns_point_group_measured_fraction_full 0.954
_diffrn_reflns_point_group_measured_fraction_max 0.944
_diffrn_reflns_theta_full 26.000
_diffrn_reflns_theta_max 27.966
_diffrn_reflns_theta_min 2.133
_diffrn_source 'MX1 beamline Australian Synchrotron'
_exptl_absorpt_coefficient_mu 0.661
_exptl_absorpt_correction_type multi-scan
_exptl_absorpt_process_details 'XScale within XDS'
_exptl_crystal_colour blue
_exptl_crystal_colour_lustre clear
_exptl_crystal_colour_primary blue
_exptl_crystal_density_diffrn 1.277
_exptl_crystal_description block
_exptl_crystal_F_000 1592
_exptl_crystal_size_max 0.02
_exptl_crystal_size_mid 0.02
_exptl_crystal_size_min 0.01
_platon_squeeze_details
;
Voids 1, 5 and 6 are exterior to the cage. The remaining voids are within the cage.
Appears likely to be 1 DMA molecule per cell (on average).
;
_refine_diff_density_max 1.234
_refine_diff_density_min -0.706
_refine_diff_density_rms 0.076
_refine_ls_abs_structure_details
;
 Flack x determined using 13597 quotients [(I+)-(I-)]/[(I+)+(I-)]
 (Parsons, Flack and Wagner, Acta Cryst. B69 (2013) 249-259).
;
_refine_ls_abs_structure_Flack 0.029(3)
_refine_ls_extinction_method none
_refine_ls_goodness_of_fit_ref 1.031
_refine_ls_hydrogen_treatment mixed
_refine_ls_matrix_type full
_refine_ls_number_parameters 1937
_refine_ls_number_reflns 36094
_refine_ls_number_restraints 132
_refine_ls_restrained_S_all 2.495
_refine_ls_R_factor_all 0.0736
_refine_ls_R_factor_gt 0.0660
_refine_ls_shift/su_max 0.058
_refine_ls_shift/su_mean 0.003
_refine_ls_structure_factor_coef Fsqd
_refine_ls_weighting_details 'w=1/[\s^2^(Fo^2^)+(0.1346P)^2^+1.4655P] where P=(Fo^2^+2Fc^2^)/3'
_refine_ls_weighting_scheme calc
_refine_ls_wR_factor_gt 0.1874
_refine_ls_wR_factor_ref 0.1967
_reflns_Friedel_coverage 0.917
_reflns_friedel_fraction_full 0.919
_reflns_friedel_fraction_max 0.904
_reflns_number_gt 31648
_reflns_number_total 36094
_reflns_threshold_expression 'I > 2\s(I)'
_cod_data_source_file c5cc07422c2.cif
_cod_data_source_block d-leu_sq
_cod_depositor_comments
;
The following automatic conversions were performed:

'_exptl_absorpt_correction_type' value 'Multi-Scan' changed to
'multi-scan' according to
/usr/data/users/saulius/crontab/automatic-downloads/current/RSC/lib/dictionaries/cif_core.dic
dictionary named 'cif_core.dic' version 2.4.2 from 2011-04-26.

Automatic conversion script
Id: cif_fix_values 4268 2015-11-12 08:31:59Z antanas 
;
_cod_original_cell_volume 3971.6(9)
_cod_original_formula_sum 'C131.50 H156 Cu4 N12.50 O47.50 S4'
_cod_database_code 7118131
_shelx_space_group_comment
;
The symmetry employed for this shelxl refinement is uniquely defined
by the following loop, which should always be used as a source of
symmetry information in preference to the above space-group names.
They are only intended as comments.
;
_olex2_refinement_description
;
1. Fixed Uiso
 At 1.2 times of:
  All C(H) groups, All C(H,H) groups, All C(H,H,H,H) groups, All N(H) groups
 At 1.5 times of:
  All C(H,H,H) groups, All O(H) groups, All O(H,H) groups
2. Restrained distances
 C132-C131 = C110-C109 = C113-C112
 1.5 with sigma of 0.02
 C40-C39 = C39-C38
 1.39 with sigma of 0.02
 H13M-H13P = H12Q-H12T = H12T-H12P
 2.2 with sigma of 0.02
 N9-H9
 0.91 with sigma of 0.02
 O43-H43B = O43-H43A
 0.86 with sigma of 0.001
 N9-C121 = N9-C120
 1.44 with sigma of 0.02
 H44-C117
 1.9 with sigma of 0.02
 H41-C116
 1.9 with sigma of 0.02
 H41-O41
 0.86 with sigma of 0.02
 N11-C130 = N11-C129 = N13_$1-C138_$1 = N13_$1-C137_$1
 1.45 with sigma of 0.02
 C108-C110
 2.5 with sigma of 0.04
3. Rigid bond restraints
 C36, C37, C38, C39, C40, C41
 with sigma for 1-2 distances of 0.01 and sigma for 1-3 distances of 0.01
 O47, N12, C131, C132, C133, C134
 with sigma for 1-2 distances of 0.01 and sigma for 1-3 distances of 0.01
 C109, C110, C111
 with sigma for 1-2 distances of 0.01 and sigma for 1-3 distances of 0.01
 C112, C113, C114
 with sigma for 1-2 distances of 0.01 and sigma for 1-3 distances of 0.01
 S2, O15, O16, C44
 with sigma for 1-2 distances of 0.01 and sigma for 1-3 distances of 0.01
 N3, C35
 with sigma for 1-2 distances of 0.01 and sigma for 1-3 distances of 0.01
 C66, C67, C68, C69
 with sigma for 1-2 distances of 0.01 and sigma for 1-3 distances of 0.01
 N9, C120, C121
 with sigma for 1-2 distances of 0.01 and sigma for 1-3 distances of 0.01
 C118, O42, C119
 with sigma for 1-2 distances of 0.01 and sigma for 1-3 distances of 0.01
 O45, N10, C123, C124, C125, C126
 with sigma for 1-2 distances of 0.01 and sigma for 1-3 distances of 0.01
 O41, C116
 with sigma for 1-2 distances of 0.01 and sigma for 1-3 distances of 0.01
 C32, C33, C34
 with sigma for 1-2 distances of 0.01 and sigma for 1-3 distances of 0.01
 C25, C26, C27
 with sigma for 1-2 distances of 0.01 and sigma for 1-3 distances of 0.01
 O48, N13, C135, C136, C137, C138
 with sigma for 1-2 distances of 0.01 and sigma for 1-3 distances of 0.01
4. Uiso/Uaniso restraints and constraints
Uanis(C125) \\sim Ueq: with sigma of 0.1 and sigma for terminal atoms of 0.2
Uanis(N9) \\sim Ueq: with sigma of 0.01 and sigma for terminal atoms of 0.02
Uanis(C120) \\sim Ueq, Uanis(C121) \\sim Ueq, Uanis(C118) \\sim Ueq,
Uanis(C119) \\sim Ueq: with sigma of 0.01 and sigma for terminal atoms of 0.02
5. Others
 Sof(H10A)=Sof(H10B)=Sof(C109)=Sof(H109)=Sof(C110)=Sof(H11A)=Sof(H11B)=
 Sof(H11C)=Sof(C111)=Sof(H11D)=Sof(H11E)=Sof(H11F)=1-FVAR(1)
 Sof(H10C)=Sof(H10D)=Sof(C112)=Sof(H112)=Sof(C113)=Sof(H11G)=Sof(H11H)=
 Sof(H11I)=Sof(C114)=Sof(H11J)=Sof(H11K)=Sof(H11L)=FVAR(1)
 Sof(O48)=Sof(N13)=Sof(C135)=Sof(H13A)=Sof(H13B)=Sof(H13C)=Sof(C136)=Sof(C137)=
 Sof(H13D)=Sof(H13E)=Sof(H13F)=Sof(C138)=Sof(H13G)=Sof(H13H)=Sof(H13I)=1-FVAR(2)
 Sof(O49)=Sof(N14)=Sof(C139)=Sof(H13V)=Sof(H13W)=Sof(H13X)=Sof(C140)=Sof(C141)=
 Sof(H14A)=Sof(H14B)=Sof(H14C)=Sof(C142)=Sof(H14D)=Sof(H14E)=Sof(H14F)=FVAR(2)
 Fixed Sof: O43(0.5) H43A(0.5) H43B(0.5) N9(0.5) H9(0.5) C118(0.25) H11S(0.25)
 H11T(0.25) H11U(0.25) C119(0.25) H11V(0.25) H11W(0.25) H11X(0.25) C120(0.5)
 H12A(0.5) H12B(0.5) H12C(0.5) C121(0.5) H12D(0.5) H12E(0.5) H12F(0.5)
6.a Rotating group:
 O43(H43A,H43B)
6.b Ternary CH refined with riding coordinates:
 N9(H9), C2(H2), C4(H4), C23(H23), C25(H25), C30(H30), C32(H32), C51(H51),
 C53(H53), C58(H58), C60(H60), C79(H79), C81(H81), C86(H86), C88(H88),
 C107(H107), C109(H109), C112(H112)
6.c Secondary CH2 refined with riding coordinates:
 C3(H3A,H3B), C24(H24A,H24B), C31(H31A,H31B), C52(H52A,H52B), C59(H59A,H59B),
 C80(H80A,H80B), C87(H87A,H87B), C108(H10A,H10B), C108(H10C,H10D)
6.d Me refined with riding coordinates:
 C27(H27A,H27B,H27C), C33(H33A,H33B,H33C), C34(H34A,H34B,H34C), C61(H61A,H61B,
 H61C), C110(H11A,H11B,H11C), C113(H11G,H11H,H11I), C116(H11M,H11N,H11O),
 C118(H11S,H11T,H11U), C119(H11V,H11W,H11X), C120(H12A,H12B,H12C), C121(H12D,
 H12E,H12F), C135(H13A,H13B,H13C), C137(H13D,H13E,H13F), C138(H13G,H13H,H13I),
 C133(H13M,H13N,H13O), C134(H13P,H13Q,H13R), C125(H12J,H12K,H12L), C126(H12M,
 H12N,H12O), C130(H13S,H13T,H13U), C142(H14D,H14E,H14F)
6.e Aromatic/amide H refined with riding coordinates:
 C10(H10), C12(H12), C13(H13), C15(H15), C17(H17), C18(H18), C39(H39),
 C40(H40), C42(H42), C43(H43), C45(H45), C46(H46), C67(H67), C68(H68), C70(H70),
  C71(H71), C73(H73), C74(H74), C95(H95), C96(H96), C98(H98), C99(H99),
 C101(H101), C102(H102)
6.f Idealised Me refined as rotating group:
 C5(H5A,H5B,H5C), C6(H6A,H6B,H6C), C26(H26A,H26B,H26C), C54(H54A,H54B,H54C),
 C55(H55A,H55B,H55C), C62(H62A,H62B,H62C), C82(H82A,H82B,H82C), C83(H83A,H83B,
 H83C), C89(H89A,H89B,H89C), C90(H90A,H90B,H90C), C111(H11D,H11E,H11F),
 C114(H11J,H11K,H11L), C117(H11P,H11Q,H11R), C131(H13J,H13K,H13L), C123(H12G,
 H12H,H12I), C127(H12P,H12Q,H12R), C129(H12S,H12T,H12U), C139(H13V,H13W,H13X),
 C141(H14A,H14B,H14C)
;
_platon_squeeze_void_probe_radius 1.20
_shelx_shelxl_version_number 2014/7
_olex2_submission_special_instructions 'No special instructions were received'

loop_
_space_group_symop_operation_xyz
'x, y, z'

loop_
_atom_site_label
_atom_site_type_symbol
_atom_site_fract_x
_atom_site_fract_y
_atom_site_fract_z
_atom_site_U_iso_or_equiv
_atom_site_adp_type
_atom_site_occupancy
_atom_site_site_symmetry_order
_atom_site_calc_flag
_atom_site_refinement_flags_posn
_atom_site_refinement_flags_adp
_atom_site_refinement_flags_occupancy
_atom_site_disorder_assembly
_atom_site_disorder_group
Cu1 Cu 0.77363(4) 0.83634(4) 0.20449(4) 0.04893(17) Uani 1 1 d . . . . .
Cu2 Cu 0.86229(4) 0.88280(4) 0.36328(3) 0.04344(15) Uani 1 1 d . . . . .
Cu3 Cu 1.10820(4) 1.00649(4) 0.80135(4) 0.04682(17) Uani 1 1 d . . . . .
Cu4 Cu 1.19897(5) 1.04738(4) 0.95888(4) 0.05236(19) Uani 1 1 d . . . . .
S1 S 0.70745(17) 0.50092(15) 0.54364(16) 0.0864(7) Uani 1 1 d . . . . .
S2 S 0.6189(3) 1.2507(4) 0.7045(2) 0.1380(16) Uani 1 1 d . U . . .
S3 S 1.2376(4) 1.38750(19) 0.60804(18) 0.1503(19) Uani 1 1 d . . . . .
S4 S 1.35695(13) 0.64303(17) 0.43880(11) 0.0777(6) Uani 1 1 d . . . . .
O1 O 1.2173(3) 0.9153(3) 0.9178(3) 0.0540(10) Uani 1 1 d . . . . .
O2 O 1.1242(3) 0.8774(3) 0.7881(3) 0.0581(11) Uani 1 1 d . . . . .
O3 O 1.0123(4) 0.7424(4) 0.8299(3) 0.0786(15) Uani 1 1 d . . . . .
O4 O 1.1635(4) 0.6398(5) 0.6449(4) 0.0862(17) Uani 1 1 d . . . . .
O5 O 0.6859(5) 0.5013(5) 0.6124(5) 0.102(2) Uani 1 1 d . . . . .
O6 O 0.6848(5) 0.4174(4) 0.4685(5) 0.104(2) Uani 1 1 d . . . . .
O7 O 0.5690(5) 0.8946(5) 0.4951(5) 0.0885(17) Uani 1 1 d . . . . .
O8 O 0.6408(5) 0.6517(4) 0.2984(4) 0.0861(16) Uani 1 1 d . . . . .
O9 O 0.7452(3) 0.8579(3) 0.3730(3) 0.0538(10) Uani 1 1 d . . . . .
O10 O 0.6677(3) 0.8356(3) 0.2427(3) 0.0587(11) Uani 1 1 d . . . . .
O11 O 1.0788(4) 1.0107(4) 0.9597(4) 0.0712(14) Uani 1 1 d . . . . .
O12 O 1.0017(4) 0.9945(4) 0.8305(4) 0.0724(15) Uani 1 1 d . . . . .
O13 O 0.7483(7) 0.8703(9) 0.7750(11) 0.173(6) Uani 1 1 d . . . . .
O14 O 0.9203(5) 1.1671(5) 0.9251(4) 0.0882(18) Uani 1 1 d . . . . .
O15 O 0.6467(10) 1.3368(10) 0.7800(6) 0.183(5) Uani 1 1 d . U . . .
O16 O 0.5336(8) 1.2214(16) 0.6549(9) 0.224(7) Uani 1 1 d . U . . .
O17 O 0.8878(4) 1.2917(4) 0.4854(4) 0.0740(13) Uani 1 1 d . . . . .
O18 O 0.6450(3) 1.0626(4) 0.3767(4) 0.0704(12) Uani 1 1 d . . . . .
O19 O 0.8355(3) 1.0095(3) 0.3741(3) 0.0503(9) Uani 1 1 d . . . . .
O20 O 0.7740(3) 0.9700(3) 0.2366(3) 0.0559(10) Uani 1 1 d . . . . .
O21 O 1.1708(4) 1.1738(3) 0.9800(4) 0.0670(13) Uani 1 1 d . . . . .
O22 O 1.1095(4) 1.1440(3) 0.8457(3) 0.0624(12) Uani 1 1 d . . . . .
O23 O 1.2697(4) 1.2926(5) 0.8846(4) 0.0797(15) Uani 1 1 d . . . . .
O24 O 0.9808(5) 1.3608(6) 0.8427(9) 0.134(4) Uani 1 1 d . . . . .
O25 O 1.3328(12) 1.4224(7) 0.6586(5) 0.209(8) Uani 1 1 d . . . . .
O26 O 1.1820(14) 1.4326(5) 0.5601(5) 0.209(8) Uani 1 1 d . . . . .
O27 O 1.2365(4) 0.9193(5) 0.3715(4) 0.0889(18) Uani 1 1 d . . . . .
O28 O 1.0064(4) 1.0798(4) 0.3108(3) 0.0702(12) Uani 1 1 d . . . . .
O29 O 0.9689(3) 0.9035(3) 0.3363(2) 0.0487(9) Uani 1 1 d . . . . .
O30 O 0.8964(3) 0.8482(3) 0.1985(3) 0.0526(9) Uani 1 1 d . . . . .
O31 O 1.3011(3) 1.0777(3) 0.9277(3) 0.0515(9) Uani 1 1 d . . . . .
O32 O 1.2265(3) 1.0227(3) 0.7908(3) 0.0518(10) Uani 1 1 d . . . . .
O33 O 1.3610(4) 0.8710(3) 0.7754(3) 0.0643(11) Uani 1 1 d . . . . .
O34 O 1.3870(6) 1.1097(5) 0.6998(4) 0.0918(19) Uani 1 1 d . . . . .
O35 O 1.4042(5) 0.5915(6) 0.4803(4) 0.108(3) Uani 1 1 d . . . . .
O36 O 1.3796(4) 0.6489(6) 0.3725(3) 0.101(2) Uani 1 1 d . . . . .
O37 O 0.9049(4) 0.5027(5) 0.3443(5) 0.0898(18) Uani 1 1 d . . . . .
O38 O 1.0105(3) 0.6680(3) 0.2278(3) 0.0590(10) Uani 1 1 d . . . . .
O39 O 0.8719(3) 0.7467(3) 0.3212(3) 0.0507(9) Uani 1 1 d . . . . .
O40 O 0.7821(3) 0.7064(3) 0.1899(3) 0.0595(11) Uani 1 1 d . . . . .
O41 O 1.2836(6) 1.0827(5) 1.0833(4) 0.098(2) Uani 1 1 d D U . . .
H41 H 1.303(4) 1.141(3) 1.119(8) 0.147 Uiso 1 1 d DR . . . .
O42 O 1.0339(6) 0.9756(7) 0.6776(5) 0.123(3) Uani 1 1 d . U . . .
O43 O 0.9423(9) 0.9023(7) 0.4862(6) 0.055(3) Uani 0.5 1 d D . P A 2
H43A H 0.9891 0.9688 0.5382 0.082 Uiso 0.5 1 d DGR . P A 2
H43B H 0.9372 0.8578 0.5225 0.082 Uiso 0.5 1 d DGR . P A 2
O44 O 0.6881(4) 0.7973(5) 0.0786(4) 0.0809(17) Uani 1 1 d . . . . .
H44 H 0.654(9) 0.737(5) 0.042(9) 0.121 Uiso 1 1 d DR . . . .
N1 N 1.1092(4) 0.6953(3) 0.7555(3) 0.0565(11) Uani 1 1 d . . . . .
N2 N 0.5976(4) 0.7844(5) 0.3837(4) 0.0651(13) Uani 1 1 d . . . . .
N3 N 0.8472(5) 1.0135(7) 0.8645(6) 0.089(2) Uani 1 1 d . U . . .
N4 N 0.7682(3) 1.1699(3) 0.4107(3) 0.0494(10) Uani 1 1 d . . . . .
N5 N 1.1277(4) 1.3262(4) 0.8817(4) 0.0701(15) Uani 1 1 d . . . . .
N6 N 1.1120(3) 0.9799(3) 0.3216(3) 0.0502(10) Uani 1 1 d . . . . .
N7 N 1.3825(3) 1.0072(4) 0.7592(3) 0.0516(10) Uani 1 1 d . . . . .
N8 N 0.9347(4) 0.5816(3) 0.2705(4) 0.0573(12) Uani 1 1 d . . . . .
N9 N 0.9282(10) 0.9379(10) 0.4932(8) 0.059(3) Uani 0.5 1 d D U P A 1
H9 H 0.9511 1.0045 0.5081 0.070 Uiso 0.5 1 calc DR . P A 1
C1 C 1.1759(4) 0.8593(4) 0.8447(4) 0.0519(13) Uani 1 1 d . . . . .
C2 C 1.1917(5) 0.7560(4) 0.8192(5) 0.0590(15) Uani 1 1 d . . . . .
H2 H 1.2398 0.7474 0.7930 0.071 Uiso 1 1 calc R . . . .
C3 C 1.2245(5) 0.7293(5) 0.8914(5) 0.0691(18) Uani 1 1 d . . . . .
H3A H 1.1765 0.7344 0.9167 0.083 Uiso 1 1 calc R . . . .
H3B H 1.2781 0.7751 0.9341 0.083 Uiso 1 1 calc R . . . .
C4 C 1.2496(6) 0.6297(5) 0.8682(6) 0.085(3) Uani 1 1 d . . . . .
H4 H 1.1969 0.5848 0.8214 0.102 Uiso 1 1 calc R . . . .
C5 C 1.3316(8) 0.6228(9) 0.8368(9) 0.120(4) Uani 1 1 d . . . . .
H5A H 1.3140 0.6310 0.7852 0.179 Uiso 1 1 calc GR . . . .
H5B H 1.3505 0.5610 0.8265 0.179 Uiso 1 1 calc GR . . . .
H5C H 1.3818 0.6719 0.8790 0.179 Uiso 1 1 calc GR . . . .
C6 C 1.2680(11) 0.6020(7) 0.9375(8) 0.133(6) Uani 1 1 d . . . . .
H6A H 1.2786 0.5365 0.9186 0.199 Uiso 1 1 calc GR . . . .
H6B H 1.2160 0.6084 0.9569 0.199 Uiso 1 1 calc GR . . . .
H6C H 1.3217 0.6427 0.9832 0.199 Uiso 1 1 calc GR . . . .
C7 C 1.1023(5) 0.6440(5) 0.6726(4) 0.0628(15) Uani 1 1 d . . . . .
C8 C 1.0256(5) 0.6959(5) 0.7665(4) 0.0619(14) Uani 1 1 d . . . . .
C9 C 0.9613(5) 0.6311(4) 0.6844(4) 0.0618(15) Uani 1 1 d . . . . .
C10 C 0.8693(5) 0.6019(5) 0.6613(5) 0.0708(18) Uani 1 1 d . . . . .
H10 H 0.8375 0.6242 0.6996 0.085 Uiso 1 1 calc R . . . .
C11 C 0.8259(6) 0.5377(5) 0.5783(5) 0.074(2) Uani 1 1 d . . . . .
C12 C 0.8718(7) 0.5087(6) 0.5220(5) 0.084(2) Uani 1 1 d . . . . .
H12 H 0.8394 0.4681 0.4656 0.100 Uiso 1 1 calc R . . . .
C13 C 0.9635(6) 0.5371(6) 0.5458(5) 0.081(2) Uani 1 1 d . . . . .
H13 H 0.9958 0.5152 0.5079 0.098 Uiso 1 1 calc R . . . .
C14 C 1.0061(5) 0.5999(5) 0.6286(4) 0.0659(16) Uani 1 1 d . . . . .
C15 C 0.6631(5) 0.5955(5) 0.4460(5) 0.0725(18) Uani 1 1 d . . . . .
H15 H 0.6804 0.5465 0.4055 0.087 Uiso 1 1 calc R . . . .
C16 C 0.6655(5) 0.5923(5) 0.5199(5) 0.074(2) Uani 1 1 d . . . . .
C17 C 0.6412(6) 0.6631(7) 0.5782(6) 0.083(2) Uani 1 1 d . . . . .
H17 H 0.6442 0.6598 0.6286 0.099 Uiso 1 1 calc R . . . .
C18 C 0.6116(7) 0.7418(8) 0.5640(7) 0.087(2) Uani 1 1 d . . . . .
H18 H 0.5931 0.7908 0.6036 0.105 Uiso 1 1 calc R . . . .
C19 C 0.6108(4) 0.7446(6) 0.4920(5) 0.0679(17) Uani 1 1 d . . . . .
C20 C 0.6348(5) 0.6722(5) 0.4342(5) 0.0674(17) Uani 1 1 d . . . . .
C21 C 0.6258(5) 0.6970(5) 0.3624(5) 0.0664(16) Uani 1 1 d . . . . .
C22 C 0.5890(5) 0.8204(6) 0.4623(5) 0.0687(18) Uani 1 1 d . . . . .
C23 C 0.5871(5) 0.8376(6) 0.3336(6) 0.0690(18) Uani 1 1 d . . . . .
H23 H 0.5809 0.9031 0.3688 0.083 Uiso 1 1 calc R . . . .
C24 C 0.5019(5) 0.7976(9) 0.2582(7) 0.088(3) Uani 1 1 d . . . . .
H24A H 0.5147 0.7455 0.2129 0.106 Uiso 1 1 calc R . . . .
H24B H 0.4548 0.7716 0.2723 0.106 Uiso 1 1 calc R . . . .
C25 C 0.4668(10) 0.8694(11) 0.2286(9) 0.123(4) Uani 1 1 d . U . . .
H25 H 0.5188 0.9075 0.2293 0.147 Uiso 1 1 calc R . . . .
C26 C 0.4174(10) 0.9361(14) 0.2826(17) 0.191(9) Uani 1 1 d . U . . .
H26A H 0.4467 0.9471 0.3407 0.287 Uiso 1 1 calc GR . . . .
H26B H 0.3541 0.9077 0.2636 0.287 Uiso 1 1 calc GR . . . .
H26C H 0.4199 0.9960 0.2781 0.287 Uiso 1 1 calc GR . . . .
C27 C 0.4006(17) 0.820(2) 0.1385(15) 0.217(11) Uani 1 1 d . U . . .
H27A H 0.3774 0.8670 0.1189 0.325 Uiso 1 1 calc R . . . .
H27B H 0.4322 0.7799 0.1026 0.325 Uiso 1 1 calc R . . . .
H27C H 0.3500 0.7809 0.1368 0.325 Uiso 1 1 calc R . . . .
C28 C 0.6748(5) 0.8429(4) 0.3148(5) 0.0556(14) Uani 1 1 d . . . . .
C29 C 1.0065(6) 0.9965(6) 0.8991(8) 0.078(2) Uani 1 1 d . . . . .
C30 C 0.9152(7) 0.9700(9) 0.9057(9) 0.099(4) Uani 1 1 d . . . . .
H30 H 0.8976 0.9002 0.8758 0.118 Uiso 1 1 calc R . . B .
C31 C 0.9180(9) 1.0012(14) 0.9959(10) 0.141(7) Uani 1 1 d . . . C 1
H31A H 0.9252 1.0706 1.0237 0.169 Uiso 1 1 calc R . . C 1
H31B H 0.9707 0.9806 1.0265 0.169 Uiso 1 1 calc R . . C 1
C32 C 0.8304(8) 0.9584(12) 0.9980(10) 0.122(4) Uani 1 1 d . U . C 1
H32 H 0.7777 0.9714 0.9597 0.146 Uiso 1 1 calc R . . C 1
C33 C 0.8312(10) 1.0118(17) 1.0846(11) 0.159(6) Uani 1 1 d . U . . .
H33A H 0.7769 0.9882 1.0906 0.238 Uiso 1 1 calc R . . C .
H33B H 0.8851 1.0038 1.1234 0.238 Uiso 1 1 calc R . . C .
H33C H 0.8321 1.0787 1.0969 0.238 Uiso 1 1 calc R . . C .
C34 C 0.8243(10) 0.8472(14) 0.9673(14) 0.149(5) Uani 1 1 d . U . . .
H34A H 0.8242 0.8182 0.9100 0.223 Uiso 1 1 calc R . . C .
H34B H 0.8765 0.8331 1.0033 0.223 Uiso 1 1 calc R . . C .
H34C H 0.7685 0.8220 0.9699 0.223 Uiso 1 1 calc R . . C .
C35 C 0.7663(8) 0.9536(11) 0.7985(11) 0.116(4) Uani 1 1 d . U . . .
C36 C 0.8585(6) 1.1045(8) 0.8765(6) 0.079(2) Uani 1 1 d . U . . .
C37 C 0.7709(6) 1.1061(7) 0.8120(6) 0.079(2) Uani 1 1 d . U . . .
C38 C 0.7225(7) 1.0157(9) 0.7719(8) 0.101(3) Uani 1 1 d D U . . .
C39 C 0.6379(7) 1.0011(11) 0.7103(8) 0.120(4) Uani 1 1 d D U . . .
H39 H 0.6008 0.9413 0.6813 0.144 Uiso 1 1 calc R . . . .
C40 C 0.6109(10) 1.0767(14) 0.6937(9) 0.129(4) Uani 1 1 d D U . . .
H40 H 0.5543 1.0671 0.6520 0.154 Uiso 1 1 calc R . . . .
C41 C 0.6598(6) 1.1619(11) 0.7330(5) 0.098(3) Uani 1 1 d . U . . .
C42 C 0.7445(7) 1.1798(8) 0.7948(5) 0.084(3) Uani 1 1 d . . . . .
H42 H 0.7811 1.2399 0.8229 0.101 Uiso 1 1 calc R . . . .
C43 C 0.6547(6) 1.1824(8) 0.5589(5) 0.082(2) Uani 1 1 d . . . . .
H43 H 0.6064 1.1322 0.5369 0.098 Uiso 1 1 calc R . . . .
C44 C 0.6797(9) 1.2550(10) 0.6408(6) 0.095(3) Uani 1 1 d . U . . .
C45 C 0.7498(10) 1.3228(10) 0.6723(6) 0.104(4) Uani 1 1 d . . . . .
H45 H 0.7647 1.3665 0.7287 0.124 Uiso 1 1 calc R . . . .
C46 C 0.8030(8) 1.3338(7) 0.6277(5) 0.090(3) Uani 1 1 d . . . . .
H46 H 0.8512 1.3841 0.6500 0.108 Uiso 1 1 calc R . . . .
C47 C 0.7777(6) 1.2624(5) 0.5461(4) 0.0665(16) Uani 1 1 d . . . . .
C48 C 0.7080(5) 1.1917(5) 0.5137(4) 0.0611(14) Uani 1 1 d . . . . .
C49 C 0.6997(4) 1.1305(5) 0.4256(4) 0.0569(13) Uani 1 1 d . . . . .
C50 C 0.8213(5) 1.2470(4) 0.4802(4) 0.0564(13) Uani 1 1 d . . . . .
C51 C 0.7853(5) 1.1289(4) 0.3317(4) 0.0522(13) Uani 1 1 d . . . . .
H51 H 0.8424 1.1646 0.3384 0.063 Uiso 1 1 calc R . . . .
C52 C 0.7081(5) 1.1391(5) 0.2632(4) 0.0596(14) Uani 1 1 d . . . . .
H52A H 0.7232 1.1144 0.2114 0.071 Uiso 1 1 calc R . . . .
H52B H 0.6525 1.0992 0.2529 0.071 Uiso 1 1 calc R . . . .
C53 C 0.6878(6) 1.2386(5) 0.2813(5) 0.0718(18) Uani 1 1 d . . . . .
H53 H 0.6763 1.2654 0.3354 0.086 Uiso 1 1 calc R . . . .
C54 C 0.7679(9) 1.2997(9) 0.2880(9) 0.118(4) Uani 1 1 d . . . . .
H54A H 0.8200 1.3052 0.3356 0.177 Uiso 1 1 calc GR . . . .
H54B H 0.7525 1.3623 0.2957 0.177 Uiso 1 1 calc GR . . . .
H54C H 0.7831 1.2710 0.2370 0.177 Uiso 1 1 calc GR . . . .
C55 C 0.6042(10) 1.2385(8) 0.2132(7) 0.113(4) Uani 1 1 d . . . . .
H55A H 0.6177 1.2208 0.1616 0.170 Uiso 1 1 calc GR . . . .
H55B H 0.5868 1.3014 0.2300 0.170 Uiso 1 1 calc GR . . . .
H55C H 0.5544 1.1931 0.2043 0.170 Uiso 1 1 calc GR . . . .
C56 C 0.7993(4) 1.0271(4) 0.3120(4) 0.0498(12) Uani 1 1 d . . . . .
C57 C 1.1341(6) 1.1960(5) 0.9203(5) 0.0654(19) Uani 1 1 d . . . . .
C58 C 1.1201(6) 1.2988(5) 0.9454(6) 0.072(2) Uani 1 1 d . . . . .
H58 H 1.0563 1.3014 0.9447 0.087 Uiso 1 1 calc R . . . .
C59 C 1.1806(8) 1.3677(6) 1.0322(6) 0.087(3) Uani 1 1 d . . . . .
H59A H 1.1789 1.3413 1.0719 0.105 Uiso 1 1 calc R . . . .
H59B H 1.2436 1.3726 1.0325 0.105 Uiso 1 1 calc R . . . .
C60 C 1.1558(11) 1.4656(7) 1.0629(8) 0.115(4) Uani 1 1 d . . . . .
H60 H 1.1529 1.4885 1.0195 0.138 Uiso 1 1 calc R . . . .
C61 C 1.2371(16) 1.5306(9) 1.1431(10) 0.188(11) Uani 1 1 d . . . . .
H61A H 1.2936 1.5244 1.1305 0.283 Uiso 1 1 calc R . . . .
H61B H 1.2269 1.5961 1.1605 0.283 Uiso 1 1 calc R . . . .
H61C H 1.2413 1.5115 1.1879 0.283 Uiso 1 1 calc R . . . .
C62 C 1.0655(13) 1.4680(10) 1.0731(12) 0.152(6) Uani 1 1 d . . . . .
H62A H 1.0487 1.4124 1.0802 0.227 Uiso 1 1 calc GR . . . .
H62B H 1.0205 1.4686 1.0237 0.227 Uiso 1 1 calc GR . . . .
H62C H 1.0676 1.5248 1.1222 0.227 Uiso 1 1 calc GR . . . .
C63 C 1.0551(6) 1.3519(6) 0.8329(9) 0.095(3) Uani 1 1 d . . . . .
C64 C 1.2001(5) 1.3188(5) 0.8550(5) 0.0655(16) Uani 1 1 d . . . . .
C65 C 1.1768(5) 1.3448(5) 0.7844(5) 0.0701(18) Uani 1 1 d . . . . .
C66 C 1.0898(7) 1.3672(6) 0.7728(8) 0.098(3) Uani 1 1 d . U . . .
C67 C 1.0539(12) 1.3980(10) 0.7101(14) 0.156(6) Uani 1 1 d . U . . .
H67 H 0.9956 1.4164 0.7023 0.187 Uiso 1 1 calc R . . . .
C68 C 1.1004(14) 1.4023(8) 0.6602(9) 0.141(6) Uani 1 1 d . U . . .
H68 H 1.0760 1.4216 0.6169 0.169 Uiso 1 1 calc R . . . .
C69 C 1.1777(11) 1.3788(6) 0.6756(6) 0.116(4) Uani 1 1 d . U . . .
C70 C 1.2286(7) 1.3496(5) 0.7366(5) 0.079(2) Uani 1 1 d . . . . .
H70 H 1.2885 1.3356 0.7437 0.095 Uiso 1 1 calc R . . . .
C71 C 1.1534(9) 1.2248(6) 0.4724(5) 0.092(3) Uani 1 1 d . . . . .
H71 H 1.1040 1.2567 0.4596 0.110 Uiso 1 1 calc R . . . .
C72 C 1.2288(12) 1.2693(7) 0.5403(6) 0.112(4) Uani 1 1 d . . . . .
C73 C 1.3022(11) 1.2239(10) 0.5581(7) 0.124(5) Uani 1 1 d . . . . .
H73 H 1.3545 1.2577 0.6049 0.148 Uiso 1 1 calc R . . . .
C74 C 1.3002(7) 1.1291(8) 0.5084(7) 0.098(3) Uani 1 1 d . . . . .
H74 H 1.3494 1.0968 0.5207 0.118 Uiso 1 1 calc R . . . .
C75 C 1.2220(6) 1.0845(6) 0.4395(5) 0.0747(19) Uani 1 1 d . . . . .
C76 C 1.1518(6) 1.1307(5) 0.4226(4) 0.0651(16) Uani 1 1 d . . . . .
C77 C 1.0785(5) 1.0654(4) 0.3461(4) 0.0582(13) Uani 1 1 d . . . . .
C78 C 1.1955(5) 0.9842(6) 0.3765(4) 0.0633(15) Uani 1 1 d . . . . .
C79 C 1.0576(4) 0.8945(4) 0.2529(4) 0.0488(11) Uani 1 1 d . . . . .
H79 H 1.0885 0.8410 0.2584 0.059 Uiso 1 1 calc R . . . .
C80 C 1.0523(4) 0.8904(5) 0.1690(4) 0.0553(13) Uani 1 1 d . . . . .
H80A H 1.0397 0.9517 0.1682 0.066 Uiso 1 1 calc R . . . .
H80B H 1.0011 0.8420 0.1253 0.066 Uiso 1 1 calc R . . . .
C81 C 1.1394(5) 0.8678(6) 0.1480(5) 0.0684(17) Uani 1 1 d . . . . .
H81 H 1.1914 0.9125 0.1960 0.082 Uiso 1 1 calc R . . . .
C82 C 1.1555(11) 0.7685(9) 0.1363(9) 0.115(4) Uani 1 1 d . . . . .
H82A H 1.1730 0.7654 0.1902 0.172 Uiso 1 1 calc GR . . . .
H82B H 1.2040 0.7519 0.1126 0.172 Uiso 1 1 calc GR . . . .
H82C H 1.0999 0.7244 0.0986 0.172 Uiso 1 1 calc GR . . . .
C83 C 1.1379(7) 0.8817(7) 0.0720(6) 0.081(2) Uani 1 1 d . . . . .
H83A H 1.1466 0.9491 0.0862 0.121 Uiso 1 1 calc GR . . . .
H83B H 1.0795 0.8519 0.0280 0.121 Uiso 1 1 calc GR . . . .
H83C H 1.1865 0.8532 0.0528 0.121 Uiso 1 1 calc GR . . . .
C84 C 0.9656(4) 0.8824(4) 0.2639(4) 0.0477(11) Uani 1 1 d . . . . .
C85 C 1.2974(4) 1.0554(4) 0.8550(4) 0.0460(11) Uani 1 1 d . . . . .
C86 C 1.3847(4) 1.0748(4) 0.8403(4) 0.0497(12) Uani 1 1 d . . . . .
H86 H 1.3862 1.1379 0.8393 0.060 Uiso 1 1 calc R . . . .
C87 C 1.4704(4) 1.0796(5) 0.9088(4) 0.0559(14) Uani 1 1 d . . . . .
H87A H 1.4682 1.1260 0.9627 0.067 Uiso 1 1 calc R . . . .
H87B H 1.4710 1.0175 0.9107 0.067 Uiso 1 1 calc R . . . .
C88 C 1.5570(4) 1.1059(5) 0.8990(4) 0.0655(18) Uani 1 1 d . . . . .
H88 H 1.5590 1.0586 0.8445 0.079 Uiso 1 1 calc R . . . .
C89 C 1.6380(4) 1.1047(7) 0.9666(6) 0.092(3) Uani 1 1 d . . . . .
H89A H 1.6382 1.1517 1.0205 0.138 Uiso 1 1 calc GR . . . .
H89B H 1.6933 1.1193 0.9570 0.138 Uiso 1 1 calc GR . . . .
H89C H 1.6355 1.0422 0.9663 0.138 Uiso 1 1 calc GR . . . .
C90 C 1.5628(5) 1.2030(6) 0.8988(5) 0.077(2) Uani 1 1 d . . . . .
H90A H 1.5124 1.2031 0.8525 0.116 Uiso 1 1 calc GR . . . .
H90B H 1.6202 1.2179 0.8925 0.116 Uiso 1 1 calc GR . . . .
H90C H 1.5597 1.2502 0.9513 0.116 Uiso 1 1 calc GR . . . .
C91 C 1.3844(5) 1.0305(5) 0.6948(5) 0.0606(15) Uani 1 1 d . . . . .
C92 C 1.3689(4) 0.9093(4) 0.7332(4) 0.0557(13) Uani 1 1 d . . . . .
C93 C 1.3706(4) 0.8680(4) 0.6454(3) 0.0515(12) Uani 1 1 d . . . . .
C94 C 1.3791(5) 0.9415(5) 0.6239(4) 0.0628(15) Uani 1 1 d . . . . .
C95 C 1.3823(7) 0.9231(8) 0.5464(5) 0.085(2) Uani 1 1 d . . . . .
H95 H 1.3899 0.9735 0.5318 0.102 Uiso 1 1 calc R . . . .
C96 C 1.3747(6) 0.8321(7) 0.4900(5) 0.078(2) Uani 1 1 d . . . . .
H96 H 1.3752 0.8184 0.4357 0.094 Uiso 1 1 calc R . . . .
C97 C 1.3661(5) 0.7605(6) 0.5144(4) 0.0698(18) Uani 1 1 d . . . . .
C98 C 1.3626(5) 0.7757(6) 0.5910(4) 0.0693(18) Uani 1 1 d . . . . .
H98 H 1.3551 0.7254 0.6056 0.083 Uiso 1 1 calc R . . . .
C99 C 1.1816(4) 0.6349(4) 0.3480(4) 0.0578(14) Uani 1 1 d . . . . .
H99 H 1.2039 0.6717 0.3258 0.069 Uiso 1 1 calc R . . . .
C100 C 1.2394(5) 0.6048(5) 0.4048(4) 0.0663(16) Uani 1 1 d . . . . .
C101 C 1.2092(7) 0.5512(8) 0.4378(6) 0.087(2) Uani 1 1 d . . . . .
H101 H 1.2512 0.5326 0.4755 0.104 Uiso 1 1 calc R . . . .
C102 C 1.1154(7) 0.5241(8) 0.4153(7) 0.087(2) Uani 1 1 d . . . . .
H102 H 1.0924 0.4869 0.4367 0.105 Uiso 1 1 calc R . . . .
C103 C 1.0580(5) 0.5548(5) 0.3598(5) 0.0666(16) Uani 1 1 d . . . . .
C104 C 1.0903(4) 0.6069(4) 0.3271(4) 0.0541(12) Uani 1 1 d . . . . .
C105 C 1.0123(4) 0.6248(4) 0.2694(4) 0.0516(12) Uani 1 1 d . . . . .
C106 C 0.9580(6) 0.5397(5) 0.3265(5) 0.0694(18) Uani 1 1 d . . . . .
C107 C 0.8429(5) 0.5860(4) 0.2252(5) 0.0610(16) Uani 1 1 d . . . . .
H107 H 0.8013 0.5604 0.2456 0.073 Uiso 1 1 calc R . . . .
C108 C 0.8179(5) 0.5250(5) 0.1324(5) 0.074(2) Uani 1 1 d D . . . .
H10A H 0.7563 0.5348 0.1057 0.089 Uiso 0.43(5) 1 calc R . P D 1
H10B H 0.8591 0.5513 0.1129 0.089 Uiso 0.43(5) 1 calc R . P D 1
H10C H 0.8668 0.5351 0.1122 0.089 Uiso 0.57(5) 1 calc R . P D 2
H10D H 0.7614 0.5396 0.1010 0.089 Uiso 0.57(5) 1 calc R . P D 2
C109 C 0.818(3) 0.4256(18) 0.0989(13) 0.087(11) Uani 0.43(5) 1 d D U P D 1
H109 H 0.8847 0.4265 0.1210 0.104 Uiso 0.43(5) 1 calc R . P D 1
C110 C 0.790(6) 0.370(3) 0.137(3) 0.16(2) Uani 0.43(5) 1 d D U P D 1
H11A H 0.7940 0.3039 0.1060 0.240 Uiso 0.43(5) 1 calc R . P D 1
H11B H 0.8291 0.3927 0.1946 0.240 Uiso 0.43(5) 1 calc R . P D 1
H11C H 0.7270 0.3763 0.1343 0.240 Uiso 0.43(5) 1 calc R . P D 1
C111 C 0.804(3) 0.372(3) 0.0056(14) 0.095(10) Uani 0.43(5) 1 d . U P D 1
H11D H 0.7626 0.4015 -0.0254 0.142 Uiso 0.43(5) 1 calc GR . P D 1
H11E H 0.7789 0.3066 -0.0142 0.142 Uiso 0.43(5) 1 calc GR . P D 1
H11F H 0.8626 0.3755 -0.0030 0.142 Uiso 0.43(5) 1 calc GR . P D 1
C112 C 0.804(2) 0.417(2) 0.122(2) 0.101(9) Uani 0.57(5) 1 d D U P D 2
H112 H 0.8535 0.4043 0.1632 0.121 Uiso 0.57(5) 1 calc R . P D 2
C113 C 0.800(2) 0.361(3) 0.036(3) 0.138(15) Uani 0.57(5) 1 d D U P D 2
H11G H 0.8586 0.3738 0.0302 0.207 Uiso 0.57(5) 1 calc R . P D 2
H11H H 0.7860 0.2944 0.0209 0.207 Uiso 0.57(5) 1 calc R . P D 2
H11I H 0.7528 0.3791 -0.0019 0.207 Uiso 0.57(5) 1 calc R . P D 2
C114 C 0.7132(19) 0.3928(12) 0.1225(10) 0.106(10) Uani 0.57(5) 1 d . U P D 2
H11J H 0.6987 0.4464 0.1645 0.158 Uiso 0.57(5) 1 calc GR . P D 2
H11K H 0.7122 0.3384 0.1356 0.158 Uiso 0.57(5) 1 calc GR . P D 2
H11L H 0.6684 0.3774 0.0677 0.158 Uiso 0.57(5) 1 calc GR . P D 2
C115 C 0.8315(4) 0.6887(4) 0.2459(4) 0.0522(13) Uani 1 1 d . . . . .
C116 C 1.3667(17) 1.0377(12) 1.0934(12) 0.197(10) Uani 1 1 d D U . . .
H11M H 1.4005 1.0586 1.1526 0.296 Uiso 1 1 calc R . . . .
H11N H 1.3497 0.9692 1.0671 0.296 Uiso 1 1 calc R . . . .
H11O H 1.4047 1.0556 1.0670 0.296 Uiso 1 1 calc R . . . .
C117 C 0.6101(8) 0.8537(11) 0.0688(7) 0.108(4) Uani 1 1 d D . . . .
H11P H 0.5856 0.8449 0.0109 0.163 Uiso 1 1 calc GR . . . .
H11Q H 0.6322 0.9205 0.1051 0.163 Uiso 1 1 calc GR . . . .
H11R H 0.5625 0.8318 0.0841 0.163 Uiso 1 1 calc GR . . . .
C118 C 0.938(3) 0.958(3) 0.656(2) 0.080(8) Uani 0.25 1 d . U P E 2
H11S H 0.9088 0.9444 0.5972 0.119 Uiso 0.25 1 calc R . P E 2
H11T H 0.9212 0.9043 0.6656 0.119 Uiso 0.25 1 calc R . P E 2
H11U H 0.9172 1.0138 0.6902 0.119 Uiso 0.25 1 calc R . P E 2
C119 C 0.992(3) 1.045(3) 0.6592(15) 0.093(10) Uani 0.25 1 d . U P E 3
H11V H 0.9600 1.0199 0.5992 0.139 Uiso 0.25 1 calc R . P E 3
H11W H 0.9484 1.0644 0.6887 0.139 Uiso 0.25 1 calc R . P E 3
H11X H 1.0373 1.0988 0.6766 0.139 Uiso 0.25 1 calc R . P E 3
C120 C 0.881(2) 0.948(3) 0.5486(17) 0.148(10) Uani 0.5 1 d D U P A 1
H12A H 0.8261 0.9752 0.5334 0.222 Uiso 0.5 1 calc R . P A 1
H12B H 0.8634 0.8856 0.5453 0.222 Uiso 0.5 1 calc R . P A 1
H12C H 0.9193 0.9886 0.6054 0.222 Uiso 0.5 1 calc R . P A 1
C121 C 1.0162(17) 0.895(2) 0.5098(13) 0.114(8) Uani 0.5 1 d D U P A 1
H12D H 1.0445 0.8909 0.4687 0.172 Uiso 0.5 1 calc R . P A 1
H12E H 1.0579 0.9348 0.5657 0.172 Uiso 0.5 1 calc R . P A 1
H12F H 1.0019 0.8319 0.5056 0.172 Uiso 0.5 1 calc R . P A 1
O48 O 0.3062(19) 0.1668(14) 0.3120(16) 0.174(9) Uani 0.589(12) 1 d . U P F 1
N13 N 0.4011(13) 0.2791(14) 0.4161(12) 0.115(5) Uani 0.589(12) 1 d D U P F 1
C135 C 0.2703(18) 0.3255(18) 0.391(3) 0.147(11) Uani 0.589(12) 1 d . U P F 1
H13A H 0.2084 0.3029 0.3514 0.220 Uiso 0.589(12) 1 calc R . P F 1
H13B H 0.2700 0.3411 0.4471 0.220 Uiso 0.589(12) 1 calc R . P F 1
H13C H 0.2951 0.3816 0.3886 0.220 Uiso 0.589(12) 1 calc R . P F 1
C136 C 0.3256(19) 0.253(2) 0.3690(16) 0.120(6) Uani 0.589(12) 1 d . U P F 1
C137 C 0.472(2) 0.222(2) 0.401(3) 0.200(17) Uani 0.589(12) 1 d D U P F 1
H13D H 0.5292 0.2540 0.4457 0.299 Uiso 0.589(12) 1 calc R . P F 1
H13E H 0.4559 0.1608 0.3996 0.299 Uiso 0.589(12) 1 calc R . P F 1
H13F H 0.4773 0.2132 0.3477 0.299 Uiso 0.589(12) 1 calc R . P F 1
C138 C 0.427(3) 0.370(2) 0.4894(19) 0.171(12) Uani 0.589(12) 1 d D U P F 1
H13G H 0.4913 0.3787 0.5203 0.256 Uiso 0.589(12) 1 calc R . P F 1
H13H H 0.4139 0.4206 0.4718 0.256 Uiso 0.589(12) 1 calc R . P F 1
H13I H 0.3917 0.3705 0.5252 0.256 Uiso 0.589(12) 1 calc R . P F 1
O47 O 0.3630(8) 0.2601(6) 0.1856(6) 0.132(4) Uani 1 1 d . U . . .
N12 N 0.4375(10) 0.3953(9) 0.2257(10) 0.148(5) Uani 1 1 d . U . . .
C131 C 0.4073(7) 0.2913(7) 0.0830(6) 0.089(2) Uani 1 1 d D U . . .
H13J H 0.4713 0.2972 0.0883 0.133 Uiso 1 1 calc GR . . . .
H13K H 0.3775 0.3329 0.0591 0.133 Uiso 1 1 calc GR . . . .
H13L H 0.3783 0.2262 0.0468 0.133 Uiso 1 1 calc GR . . . .
C132 C 0.3991(9) 0.3188(9) 0.1683(9) 0.112(4) Uani 1 1 d D U . . .
C133 C 0.4849(13) 0.4676(10) 0.2113(15) 0.183(8) Uani 1 1 d . U . . .
H13M H 0.5113 0.5236 0.2638 0.275 Uiso 1 1 calc DR . . . .
H13N H 0.5329 0.4416 0.1895 0.275 Uiso 1 1 calc R . . . .
H13O H 0.4413 0.4848 0.1710 0.275 Uiso 1 1 calc R . . . .
C134 C 0.4311(16) 0.4231(13) 0.3079(9) 0.201(10) Uani 1 1 d . U . . .
H13P H 0.4660 0.4859 0.3449 0.301 Uiso 1 1 calc DR . . . .
H13Q H 0.3676 0.4243 0.3043 0.301 Uiso 1 1 calc R . . . .
H13R H 0.4555 0.3780 0.3298 0.301 Uiso 1 1 calc R . . . .
O45 O 0.8917(7) 0.5254(7) 0.7849(6) 0.126(3) Uani 1 1 d . U . . .
N10 N 0.8539(12) 0.5964(11) 0.9021(12) 0.151(4) Uani 1 1 d . U . . .
C123 C 1.0131(12) 0.5915(10) 0.9113(11) 0.139(5) Uani 1 1 d . U . . .
H12G H 1.0292 0.5525 0.9418 0.209 Uiso 1 1 calc GR . . . .
H12H H 1.0275 0.6580 0.9506 0.209 Uiso 1 1 calc GR . . . .
H12I H 1.0475 0.5796 0.8731 0.209 Uiso 1 1 calc GR . . . .
C124 C 0.9137(10) 0.5676(7) 0.8626(8) 0.105(3) Uani 1 1 d . U . . .
C125 C 0.7635(19) 0.5641(19) 0.853(2) 0.268(18) Uani 1 1 d . U . . .
H12J H 0.7252 0.5888 0.8874 0.402 Uiso 1 1 calc R . . . .
H12K H 0.7487 0.5854 0.8086 0.402 Uiso 1 1 calc R . . . .
H12L H 0.7527 0.4952 0.8286 0.402 Uiso 1 1 calc R . . . .
C126 C 0.880(2) 0.6365(19) 0.9902(17) 0.205(10) Uani 1 1 d . U . . .
H12M H 0.8266 0.6529 1.0067 0.308 Uiso 1 1 calc R . . . .
H12N H 0.9066 0.5910 1.0105 0.308 Uiso 1 1 calc R . . . .
H12O H 0.9244 0.6933 1.0140 0.308 Uiso 1 1 calc R . . . .
O46 O 0.6105(9) 0.6164(8) 0.9840(7) 0.148(4) Uani 1 1 d . . . . .
N11 N 0.5185(8) 0.4831(9) 0.9513(8) 0.123(4) Uani 1 1 d D . . . .
C127 C 0.5503(10) 0.6145(11) 1.0875(10) 0.142(6) Uani 1 1 d . . . . .
H12P H 0.5588 0.5686 1.1114 0.214 Uiso 1 1 calc DGR . . . .
H12Q H 0.4895 0.6314 1.0816 0.214 Uiso 1 1 calc DGR . . . .
H12R H 0.5954 0.6709 1.1241 0.214 Uiso 1 1 calc GR . . . .
C128 C 0.5611(7) 0.5741(11) 1.0070(7) 0.107(4) Uani 1 1 d . . . . .
C129 C 0.4576(11) 0.4358(11) 0.9708(13) 0.147(6) Uani 1 1 d D . . . .
H12S H 0.4067 0.3983 0.9203 0.220 Uiso 1 1 calc GR . . . .
H12T H 0.4349 0.4820 1.0116 0.220 Uiso 1 1 calc DGR . . . .
H12U H 0.4890 0.3943 0.9941 0.220 Uiso 1 1 calc GR . . . .
C130 C 0.504(3) 0.431(2) 0.8645(15) 0.31(2) Uani 1 1 d D . . . .
H13S H 0.4711 0.3684 0.8449 0.463 Uiso 1 1 calc R . . . .
H13T H 0.4683 0.4643 0.8337 0.463 Uiso 1 1 calc R . . . .
H13U H 0.5624 0.4260 0.8556 0.463 Uiso 1 1 calc R . . . .
O49 O 0.5388(8) 0.7796(10) 0.7027(8) 0.073(4) Uani 0.411(12) 1 d . . P F 2
N14 N 0.5349(12) 0.6721(13) 0.7527(12) 0.075(5) Uani 0.411(12) 1 d . . P F 2
C139 C 0.5814(13) 0.834(2) 0.8457(13) 0.103(9) Uani 0.411(12) 1 d . . P F 2
H13V H 0.5318 0.8430 0.8684 0.154 Uiso 0.411(12) 1 calc GR . P F 2
H13W H 0.6023 0.8919 0.8446 0.154 Uiso 0.411(12) 1 calc GR . P F 2
H13X H 0.6314 0.8157 0.8806 0.154 Uiso 0.411(12) 1 calc GR . P F 2
C140 C 0.5494(8) 0.7586(13) 0.7610(10) 0.060(4) Uani 0.411(12) 1 d . . P F 2
C141 C 0.4907(18) 0.5984(19) 0.668(2) 0.110(10) Uani 0.411(12) 1 d . . P F 2
H14A H 0.4270 0.5817 0.6599 0.165 Uiso 0.411(12) 1 calc GR . P F 2
H14B H 0.5209 0.5428 0.6610 0.165 Uiso 0.411(12) 1 calc GR . P F 2
H14C H 0.4948 0.6216 0.6277 0.165 Uiso 0.411(12) 1 calc GR . P F 2
C142 C 0.559(2) 0.663(4) 0.832(3) 0.140(15) Uani 0.411(12) 1 d . . P F 2
H14D H 0.5459 0.5968 0.8206 0.210 Uiso 0.411(12) 1 calc R . P F 2
H14E H 0.6230 0.6866 0.8633 0.210 Uiso 0.411(12) 1 calc R . P F 2
H14F H 0.5224 0.6998 0.8646 0.210 Uiso 0.411(12) 1 calc R . P F 2

loop_
_atom_site_aniso_label
_atom_site_aniso_U_11
_atom_site_aniso_U_22
_atom_site_aniso_U_33
_atom_site_aniso_U_23
_atom_site_aniso_U_13
_atom_site_aniso_U_12
Cu1 0.0486(4) 0.0479(4) 0.0396(3) 0.0094(3) 0.0132(3) 0.0032(3)
Cu2 0.0468(3) 0.0406(3) 0.0377(3) 0.0102(3) 0.0160(3) 0.0027(2)
Cu3 0.0405(3) 0.0404(3) 0.0499(4) 0.0060(3) 0.0205(3) 0.0019(2)
Cu4 0.0639(4) 0.0436(3) 0.0458(4) 0.0069(3) 0.0302(3) 0.0028(3)
S1 0.0869(13) 0.0609(10) 0.0848(13) 0.0301(10) -0.0045(10) -0.0216(9)
S2 0.151(3) 0.240(4) 0.120(2) 0.127(3) 0.103(2) 0.129(3)
S3 0.296(6) 0.0562(11) 0.0679(13) 0.0103(11) 0.044(2) -0.052(2)
S4 0.0652(9) 0.0936(13) 0.0496(8) 0.0046(8) 0.0210(7) 0.0280(9)
O1 0.057(2) 0.0409(19) 0.055(2) 0.0073(17) 0.0249(18) 0.0048(16)
O2 0.052(2) 0.043(2) 0.062(3) 0.0084(19) 0.017(2) 0.0054(17)
O3 0.078(3) 0.086(3) 0.048(2) 0.004(2) 0.025(2) -0.016(3)
O4 0.074(3) 0.100(4) 0.065(3) 0.012(3) 0.028(3) 0.023(3)
O5 0.093(4) 0.091(4) 0.108(5) 0.052(4) 0.002(4) -0.026(3)
O6 0.109(5) 0.055(3) 0.093(4) 0.015(3) -0.013(4) -0.028(3)
O7 0.087(4) 0.099(4) 0.098(4) 0.047(4) 0.048(3) 0.041(3)
O8 0.113(5) 0.061(3) 0.073(3) 0.018(3) 0.031(3) 0.007(3)
O9 0.051(2) 0.056(2) 0.055(2) 0.022(2) 0.0219(19) 0.0062(18)
O10 0.052(2) 0.057(2) 0.061(3) 0.018(2) 0.0194(19) 0.0086(18)
O11 0.084(4) 0.066(3) 0.091(4) 0.038(3) 0.060(3) 0.022(3)
O12 0.052(3) 0.071(3) 0.106(5) 0.039(3) 0.041(3) 0.012(2)
O13 0.114(7) 0.146(9) 0.312(18) 0.139(11) 0.088(9) -0.001(6)
O14 0.103(5) 0.106(5) 0.080(4) 0.047(4) 0.053(4) 0.050(4)
O15 0.289(12) 0.252(11) 0.126(6) 0.126(6) 0.159(7) 0.214(10)
O16 0.137(7) 0.51(2) 0.186(9) 0.277(13) 0.089(6) 0.135(9)
O17 0.077(3) 0.055(2) 0.078(3) 0.020(2) 0.021(2) -0.014(2)
O18 0.059(2) 0.070(3) 0.083(3) 0.034(3) 0.023(2) -0.004(2)
O19 0.060(2) 0.044(2) 0.045(2) 0.0158(17) 0.0201(18) 0.0022(17)
O20 0.068(3) 0.055(2) 0.045(2) 0.0151(18) 0.0271(19) 0.0125(19)
O21 0.084(3) 0.045(2) 0.064(3) 0.003(2) 0.042(3) 0.006(2)
O22 0.065(3) 0.048(2) 0.066(3) 0.010(2) 0.031(2) 0.004(2)
O23 0.061(3) 0.101(4) 0.070(3) 0.037(3) 0.012(2) 0.002(3)
O24 0.076(4) 0.097(5) 0.239(12) 0.080(7) 0.052(6) 0.035(4)
O25 0.363(19) 0.116(7) 0.079(5) -0.021(5) 0.074(8) -0.150(10)
O26 0.48(3) 0.056(4) 0.076(5) 0.031(4) 0.077(9) 0.018(8)
O27 0.072(3) 0.093(4) 0.076(3) 0.024(3) 0.005(3) 0.033(3)
O28 0.077(3) 0.057(2) 0.072(3) 0.025(2) 0.023(2) 0.022(2)
O29 0.052(2) 0.053(2) 0.0404(18) 0.0153(17) 0.0202(16) 0.0016(16)
O30 0.057(2) 0.051(2) 0.0433(19) 0.0115(17) 0.0188(17) 0.0072(17)
O31 0.053(2) 0.050(2) 0.0410(18) 0.0067(16) 0.0197(16) -0.0009(16)
O32 0.045(2) 0.056(2) 0.043(2) 0.0073(17) 0.0186(16) -0.0011(17)
O33 0.090(3) 0.051(2) 0.052(2) 0.0170(19) 0.030(2) 0.017(2)
O34 0.130(6) 0.069(3) 0.079(4) 0.034(3) 0.036(4) -0.004(3)
O35 0.099(5) 0.109(5) 0.078(4) 0.007(3) 0.019(3) 0.055(4)
O36 0.079(3) 0.148(6) 0.051(3) 0.013(3) 0.029(2) 0.028(4)
O37 0.086(4) 0.080(4) 0.132(6) 0.063(4) 0.050(4) 0.013(3)
O38 0.060(2) 0.054(2) 0.057(2) 0.0152(19) 0.0237(19) 0.0070(18)
O39 0.053(2) 0.0389(19) 0.048(2) 0.0070(17) 0.0156(17) 0.0037(16)
O40 0.060(2) 0.048(2) 0.056(2) 0.0084(19) 0.020(2) -0.0006(18)
O41 0.148(6) 0.081(4) 0.039(3) 0.008(3) 0.023(3) -0.034(4)
O42 0.115(6) 0.117(6) 0.073(4) 0.026(4) -0.036(4) 0.000(5)
O43 0.097(8) 0.029(5) 0.025(4) 0.005(4) 0.013(4) 0.014(5)
O44 0.079(4) 0.094(4) 0.046(3) 0.018(3) 0.007(2) -0.010(3)
N1 0.064(3) 0.041(2) 0.048(2) 0.0051(19) 0.016(2) 0.002(2)
N2 0.049(2) 0.074(3) 0.078(4) 0.035(3) 0.025(2) 0.003(2)
N3 0.063(3) 0.118(6) 0.128(6) 0.076(5) 0.057(4) 0.033(4)
N4 0.060(3) 0.041(2) 0.052(2) 0.0186(19) 0.027(2) 0.0064(18)
N5 0.072(3) 0.041(2) 0.083(4) 0.015(3) 0.022(3) 0.006(2)
N6 0.049(2) 0.050(2) 0.051(2) 0.019(2) 0.0181(19) 0.0034(18)
N7 0.046(2) 0.053(2) 0.050(2) 0.012(2) 0.0232(19) 0.0039(18)
N8 0.061(3) 0.035(2) 0.065(3) 0.008(2) 0.023(2) 0.0020(18)
N9 0.091(7) 0.034(6) 0.034(5) 0.010(5) 0.005(4) 0.008(5)
C1 0.060(3) 0.038(3) 0.052(3) 0.007(2) 0.028(3) 0.003(2)
C2 0.055(3) 0.042(3) 0.066(4) 0.007(3) 0.022(3) 0.008(2)
C3 0.069(4) 0.044(3) 0.070(4) 0.008(3) 0.013(3) 0.009(3)
C4 0.075(5) 0.047(3) 0.089(6) 0.008(3) -0.004(4) 0.008(3)
C5 0.093(7) 0.096(7) 0.139(10) 0.024(7) 0.032(7) 0.053(6)
C6 0.167(12) 0.063(5) 0.107(8) 0.024(5) -0.019(8) 0.030(6)
C7 0.071(4) 0.050(3) 0.055(3) 0.009(3) 0.023(3) 0.015(3)
C8 0.068(4) 0.052(3) 0.054(3) 0.011(3) 0.019(3) -0.006(3)
C9 0.072(4) 0.048(3) 0.049(3) 0.012(2) 0.011(3) -0.011(3)
C10 0.076(4) 0.054(3) 0.065(4) 0.022(3) 0.006(3) -0.016(3)
C11 0.077(4) 0.046(3) 0.067(4) 0.014(3) -0.007(3) -0.013(3)
C12 0.103(6) 0.057(4) 0.057(4) 0.002(3) 0.012(4) 0.001(4)
C13 0.086(5) 0.067(4) 0.059(4) 0.005(3) 0.010(3) 0.013(4)
C14 0.078(4) 0.050(3) 0.054(3) 0.010(3) 0.018(3) 0.016(3)
C15 0.072(4) 0.055(3) 0.066(4) 0.017(3) 0.004(3) -0.017(3)
C16 0.068(4) 0.055(3) 0.075(4) 0.024(3) -0.002(3) -0.020(3)
C17 0.072(4) 0.090(6) 0.078(5) 0.035(5) 0.014(4) -0.006(4)
C18 0.084(5) 0.103(7) 0.093(6) 0.050(5) 0.043(5) 0.019(5)
C19 0.049(3) 0.074(4) 0.080(4) 0.030(4) 0.025(3) 0.001(3)
C20 0.054(3) 0.061(4) 0.074(4) 0.028(3) 0.007(3) -0.013(3)
C21 0.069(4) 0.054(3) 0.064(4) 0.017(3) 0.018(3) -0.010(3)
C22 0.054(3) 0.083(5) 0.080(5) 0.039(4) 0.029(3) 0.011(3)
C23 0.049(3) 0.074(4) 0.087(5) 0.037(4) 0.024(3) 0.005(3)
C24 0.045(3) 0.116(7) 0.101(7) 0.052(6) 0.013(4) -0.006(4)
C25 0.111(8) 0.133(10) 0.106(8) 0.048(8) 0.018(6) -0.006(7)
C26 0.083(7) 0.145(13) 0.28(2) 0.051(14) 0.033(11) 0.058(8)
C27 0.18(2) 0.25(3) 0.159(13) 0.108(14) -0.045(13) -0.032(17)
C28 0.056(3) 0.040(3) 0.067(4) 0.017(3) 0.025(3) 0.006(2)
C29 0.070(5) 0.070(5) 0.124(8) 0.052(5) 0.059(5) 0.027(4)
C30 0.082(5) 0.128(8) 0.166(10) 0.110(9) 0.082(7) 0.048(5)
C31 0.129(9) 0.265(18) 0.181(12) 0.190(14) 0.121(9) 0.128(11)
C32 0.102(7) 0.191(12) 0.167(10) 0.139(10) 0.084(8) 0.081(8)
C33 0.118(9) 0.315(18) 0.175(11) 0.188(12) 0.106(9) 0.107(11)
C34 0.100(8) 0.202(12) 0.233(16) 0.167(12) 0.071(10) 0.036(9)
C35 0.081(6) 0.134(10) 0.193(13) 0.098(9) 0.085(7) 0.043(6)
C36 0.073(4) 0.122(7) 0.090(5) 0.073(6) 0.053(4) 0.046(5)
C37 0.094(5) 0.101(5) 0.084(5) 0.054(4) 0.067(4) 0.050(4)
C38 0.084(5) 0.107(7) 0.131(8) 0.044(6) 0.072(5) 0.016(5)
C39 0.071(5) 0.152(10) 0.119(8) 0.024(7) 0.053(5) 0.003(6)
C40 0.093(7) 0.202(13) 0.086(7) 0.041(8) 0.052(6) 0.043(8)
C41 0.073(5) 0.181(10) 0.054(4) 0.050(5) 0.039(4) 0.040(5)
C42 0.108(6) 0.115(7) 0.053(3) 0.042(4) 0.049(4) 0.057(5)
C43 0.077(4) 0.126(7) 0.073(4) 0.059(5) 0.044(4) 0.039(5)
C44 0.109(7) 0.126(8) 0.075(5) 0.052(6) 0.052(5) 0.053(7)
C45 0.146(10) 0.126(9) 0.057(4) 0.042(5) 0.051(6) 0.066(8)
C46 0.119(7) 0.076(5) 0.060(4) 0.013(4) 0.033(4) 0.025(5)
C47 0.086(5) 0.060(4) 0.056(3) 0.023(3) 0.032(3) 0.023(3)
C48 0.063(3) 0.074(4) 0.065(3) 0.036(3) 0.036(3) 0.028(3)
C49 0.054(3) 0.062(3) 0.064(3) 0.029(3) 0.028(3) 0.009(2)
C50 0.069(4) 0.046(3) 0.055(3) 0.023(3) 0.021(3) 0.003(3)
C51 0.060(3) 0.049(3) 0.047(3) 0.017(2) 0.022(2) 0.000(2)
C52 0.069(4) 0.056(3) 0.047(3) 0.020(3) 0.014(3) 0.009(3)
C53 0.090(5) 0.058(4) 0.064(4) 0.027(3) 0.019(4) 0.015(3)
C54 0.124(9) 0.094(7) 0.118(8) 0.063(7) -0.009(7) -0.028(6)
C55 0.148(10) 0.092(7) 0.078(6) 0.028(5) 0.018(6) 0.057(7)
C56 0.048(3) 0.048(3) 0.053(3) 0.016(2) 0.023(2) 0.004(2)
C57 0.077(4) 0.043(3) 0.072(4) 0.006(3) 0.044(4) 0.010(3)
C58 0.084(5) 0.041(3) 0.081(5) 0.004(3) 0.045(4) 0.012(3)
C59 0.107(7) 0.052(4) 0.077(5) -0.001(4) 0.034(5) 0.011(4)
C60 0.181(13) 0.058(5) 0.086(7) 0.006(5) 0.052(8) 0.039(6)
C61 0.27(2) 0.065(6) 0.107(10) -0.019(6) -0.022(12) 0.047(10)
C62 0.200(16) 0.092(8) 0.165(14) 0.020(8) 0.111(13) 0.070(10)
C63 0.065(4) 0.056(4) 0.155(10) 0.042(5) 0.026(5) 0.010(3)
C64 0.061(3) 0.053(3) 0.064(4) 0.013(3) 0.013(3) -0.001(3)
C65 0.078(4) 0.047(3) 0.058(3) 0.010(3) 0.004(3) -0.010(3)
C66 0.088(6) 0.048(4) 0.124(7) 0.031(4) 0.001(5) -0.003(4)
C67 0.134(10) 0.102(9) 0.210(16) 0.103(12) -0.020(9) 0.008(7)
C68 0.204(14) 0.058(5) 0.108(8) 0.046(6) -0.032(8) -0.003(7)
C69 0.198(11) 0.044(4) 0.062(4) 0.013(3) -0.001(6) -0.020(5)
C70 0.107(6) 0.053(3) 0.054(3) 0.011(3) 0.014(4) -0.014(4)
C71 0.152(9) 0.052(4) 0.057(4) 0.020(3) 0.022(5) -0.007(4)
C72 0.186(13) 0.062(5) 0.062(5) 0.022(4) 0.014(6) -0.031(6)
C73 0.152(11) 0.100(8) 0.067(5) 0.005(5) 0.013(6) -0.063(8)
C74 0.081(5) 0.091(6) 0.089(6) 0.024(5) 0.003(5) -0.010(5)
C75 0.077(4) 0.069(4) 0.060(4) 0.019(3) 0.011(3) -0.008(3)
C76 0.087(4) 0.052(3) 0.052(3) 0.022(3) 0.019(3) -0.007(3)
C77 0.072(4) 0.047(3) 0.055(3) 0.020(2) 0.023(3) 0.006(3)
C78 0.056(3) 0.078(4) 0.050(3) 0.026(3) 0.012(2) 0.008(3)
C79 0.048(3) 0.054(3) 0.047(3) 0.021(2) 0.019(2) 0.008(2)
C80 0.054(3) 0.062(3) 0.045(3) 0.016(2) 0.020(2) 0.011(3)
C81 0.065(4) 0.079(4) 0.071(4) 0.031(4) 0.037(3) 0.023(3)
C82 0.161(11) 0.099(7) 0.141(10) 0.064(7) 0.107(9) 0.066(8)
C83 0.087(5) 0.096(6) 0.077(5) 0.039(4) 0.048(4) 0.025(4)
C84 0.045(3) 0.049(3) 0.049(3) 0.016(2) 0.021(2) 0.006(2)
C85 0.044(3) 0.045(3) 0.044(2) 0.010(2) 0.020(2) -0.003(2)
C86 0.045(3) 0.049(3) 0.050(3) 0.013(2) 0.022(2) 0.002(2)
C87 0.051(3) 0.056(3) 0.046(3) 0.007(2) 0.017(2) 0.009(2)
C88 0.041(3) 0.077(4) 0.049(3) -0.001(3) 0.014(2) 0.003(3)
C89 0.038(3) 0.104(6) 0.082(5) -0.003(4) 0.009(3) 0.005(3)
C90 0.061(4) 0.082(5) 0.062(4) 0.001(3) 0.026(3) -0.025(3)
C91 0.058(3) 0.055(3) 0.064(4) 0.021(3) 0.020(3) -0.004(3)
C92 0.058(3) 0.056(3) 0.051(3) 0.015(2) 0.024(2) 0.012(2)
C93 0.046(3) 0.060(3) 0.045(3) 0.018(2) 0.018(2) 0.012(2)
C94 0.061(3) 0.072(4) 0.054(3) 0.023(3) 0.025(3) 0.003(3)
C95 0.102(6) 0.100(6) 0.060(4) 0.035(4) 0.037(4) 0.003(5)
C96 0.078(5) 0.101(6) 0.048(3) 0.022(4) 0.026(3) 0.001(4)
C97 0.060(3) 0.090(5) 0.052(3) 0.020(3) 0.021(3) 0.022(3)
C98 0.067(4) 0.073(4) 0.051(3) 0.010(3) 0.020(3) 0.023(3)
C99 0.063(3) 0.048(3) 0.042(2) 0.000(2) 0.017(2) 0.010(2)
C100 0.069(4) 0.064(4) 0.054(3) 0.014(3) 0.020(3) 0.020(3)
C101 0.088(5) 0.102(6) 0.079(5) 0.045(5) 0.029(4) 0.040(5)
C102 0.097(6) 0.099(6) 0.097(6) 0.059(5) 0.050(5) 0.042(5)
C103 0.078(4) 0.055(3) 0.070(4) 0.026(3) 0.029(3) 0.013(3)
C104 0.065(3) 0.037(2) 0.048(3) 0.004(2) 0.023(2) 0.011(2)
C105 0.055(3) 0.039(2) 0.048(3) 0.005(2) 0.018(2) 0.003(2)
C106 0.075(4) 0.045(3) 0.083(5) 0.020(3) 0.029(4) 0.009(3)
C107 0.060(3) 0.041(3) 0.066(4) 0.011(3) 0.017(3) -0.004(2)
C108 0.064(4) 0.045(3) 0.071(4) -0.010(3) 0.015(3) -0.006(3)
C109 0.15(3) 0.030(9) 0.031(8) -0.001(7) -0.023(10) -0.011(10)
C110 0.23(7) 0.14(4) 0.14(3) 0.08(3) 0.08(4) 0.02(4)
C111 0.108(18) 0.078(17) 0.034(8) -0.023(9) 0.002(9) 0.024(13)
C112 0.115(13) 0.057(10) 0.101(18) 0.024(12) 0.009(16) 0.018(9)
C113 0.094(14) 0.079(15) 0.13(2) -0.04(2) 0.003(16) 0.016(11)
C114 0.148(19) 0.054(9) 0.065(8) 0.020(6) -0.020(8) -0.062(10)
C115 0.048(3) 0.039(3) 0.056(3) 0.009(2) 0.015(2) -0.001(2)
C116 0.251(18) 0.096(9) 0.145(14) 0.058(10) -0.073(13) -0.005(10)
C117 0.094(7) 0.142(10) 0.075(6) 0.046(7) 0.010(5) -0.002(7)
C118 0.094(13) 0.093(18) 0.076(16) 0.053(14) 0.038(13) 0.027(14)
C119 0.12(2) 0.081(15) 0.030(10) -0.012(9) 0.014(11) 0.045(15)
C120 0.119(15) 0.22(3) 0.087(13) 0.045(15) 0.044(11) 0.060(17)
C121 0.113(14) 0.159(19) 0.061(9) 0.035(11) 0.031(9) 0.061(14)
O48 0.23(2) 0.115(11) 0.170(17) 0.026(11) 0.112(15) -0.013(12)
N13 0.111(10) 0.138(12) 0.119(11) 0.088(9) 0.023(8) 0.020(9)
C135 0.120(14) 0.110(12) 0.26(4) 0.099(18) 0.10(2) 0.023(12)
C136 0.140(13) 0.129(13) 0.101(12) 0.053(10) 0.050(10) 0.013(11)
C137 0.17(2) 0.15(2) 0.37(5) 0.17(3) 0.12(3) 0.08(2)
C138 0.20(3) 0.18(2) 0.134(18) 0.051(14) 0.078(18) -0.023(19)
O47 0.169(8) 0.091(5) 0.089(5) -0.010(4) 0.049(5) -0.045(5)
N12 0.152(10) 0.089(6) 0.161(9) -0.004(6) 0.078(9) -0.003(6)
C131 0.082(5) 0.078(5) 0.084(5) 0.025(4) 0.009(4) -0.011(4)
C132 0.108(8) 0.091(6) 0.120(8) 0.022(6) 0.048(7) 0.000(6)
C133 0.149(14) 0.079(8) 0.29(2) 0.070(12) 0.042(15) -0.018(8)
C134 0.212(19) 0.149(14) 0.105(9) -0.071(9) 0.045(11) -0.031(13)
O45 0.149(8) 0.121(7) 0.102(5) 0.050(5) 0.028(5) 0.030(6)
N10 0.169(10) 0.132(10) 0.182(11) 0.069(10) 0.096(10) 0.029(9)
C123 0.147(9) 0.088(7) 0.128(10) 0.017(7) 0.012(8) -0.001(7)
C124 0.142(8) 0.069(5) 0.100(6) 0.035(5) 0.036(6) 0.003(5)
C125 0.173(12) 0.172(19) 0.30(3) -0.08(2) 0.119(15) -0.021(16)
C126 0.25(2) 0.20(2) 0.195(13) 0.056(17) 0.143(16) 0.090(19)
O46 0.152(9) 0.132(8) 0.122(7) 0.008(6) 0.058(7) -0.015(7)
N11 0.102(7) 0.110(7) 0.140(10) 0.039(7) 0.037(7) 0.024(6)
C127 0.105(9) 0.116(10) 0.127(11) -0.014(8) 0.026(8) -0.015(7)
C128 0.068(5) 0.159(12) 0.080(6) 0.043(7) 0.018(4) 0.020(6)
C129 0.123(11) 0.097(9) 0.185(17) 0.037(10) 0.037(11) 0.005(8)
C130 0.58(7) 0.20(3) 0.17(2) 0.054(19) 0.18(3) 0.23(4)
O49 0.062(6) 0.094(9) 0.063(7) 0.034(6) 0.021(5) -0.012(6)
N14 0.075(9) 0.073(9) 0.086(11) 0.046(9) 0.021(8) -0.002(7)
C139 0.052(9) 0.19(3) 0.063(10) 0.042(14) 0.029(8) 0.041(12)
C140 0.025(5) 0.087(11) 0.068(9) 0.028(8) 0.020(5) -0.002(5)
C141 0.086(15) 0.078(14) 0.18(3) 0.061(18) 0.058(18) 0.014(11)
C142 0.080(16) 0.21(4) 0.18(4) 0.13(4) 0.045(19) 0.03(2)

loop_
_atom_type_symbol
_atom_type_description
_atom_type_scat_dispersion_real
_atom_type_scat_dispersion_imag
_atom_type_scat_source
C C 0.0033 0.0016 'International Tables Vol C Tables 4.2.6.8 and 6.1.1.4'
H H 0.0000 0.0000 'International Tables Vol C Tables 4.2.6.8 and 6.1.1.4'
Cu Cu 0.3290 1.2590 'International Tables Vol C Tables 4.2.6.8 and 6.1.1.4'
N N 0.0061 0.0033 'International Tables Vol C Tables 4.2.6.8 and 6.1.1.4'
O O 0.0106 0.0060 'International Tables Vol C Tables 4.2.6.8 and 6.1.1.4'
S S 0.1246 0.1234 'International Tables Vol C Tables 4.2.6.8 and 6.1.1.4'

loop_
_geom_angle_atom_site_label_1
_geom_angle_atom_site_label_2
_geom_angle_atom_site_label_3
_geom_angle
O10 Cu1 Cu2 81.27(15)
O10 Cu1 O44 92.4(2)
O20 Cu1 Cu2 86.02(14)
O20 Cu1 O10 87.9(2)
O20 Cu1 O30 90.22(19)
O20 Cu1 O40 171.4(2)
O20 Cu1 O44 94.1(3)
O30 Cu1 Cu2 83.47(13)
O30 Cu1 O10 164.72(19)
O30 Cu1 O44 102.9(2)
O40 Cu1 Cu2 85.36(15)
O40 Cu1 O10 90.3(2)
O40 Cu1 O30 89.3(2)
O40 Cu1 O44 94.4(3)
O44 Cu1 Cu2 173.64(19)
O9 Cu2 Cu1 86.68(14)
O9 Cu2 O19 88.57(19)
O9 Cu2 O39 90.63(19)
O9 Cu2 O43 96.2(4)
O9 Cu2 N9 92.3(5)
O19 Cu2 Cu1 82.40(13)
O19 Cu2 O39 165.00(18)
O19 Cu2 O43 105.3(3)
O19 Cu2 N9 90.0(4)
O29 Cu2 Cu1 84.74(12)
O29 Cu2 O9 171.41(19)
O29 Cu2 O19 89.86(19)
O29 Cu2 O39 88.71(19)
O29 Cu2 O43 92.3(4)
O29 Cu2 N9 96.1(5)
O39 Cu2 Cu1 82.60(14)
O39 Cu2 O43 89.7(3)
O39 Cu2 N9 105.0(4)
O43 Cu2 Cu1 171.8(3)
N9 Cu2 Cu1 172.4(4)
O2 Cu3 Cu4 82.30(15)
O2 Cu3 O22 164.8(2)
O2 Cu3 O42 98.4(3)
O12 Cu3 Cu4 85.0(2)
O12 Cu3 O2 89.4(2)
O12 Cu3 O22 89.1(2)
O12 Cu3 O32 170.6(3)
O12 Cu3 O42 93.9(4)
O22 Cu3 Cu4 82.53(17)
O22 Cu3 O42 96.8(3)
O32 Cu3 Cu4 85.63(13)
O32 Cu3 O2 89.0(2)
O32 Cu3 O22 90.0(2)
O32 Cu3 O42 95.5(4)
O42 Cu3 Cu4 178.7(3)
O1 Cu4 Cu3 85.30(15)
O1 Cu4 O11 90.1(2)
O1 Cu4 O31 89.38(19)
O1 Cu4 O41 94.2(3)
O11 Cu4 Cu3 82.9(2)
O11 Cu4 O31 164.9(2)
O11 Cu4 O41 102.6(3)
O21 Cu4 Cu3 85.08(18)
O21 Cu4 O1 170.4(2)
O21 Cu4 O11 89.3(2)
O21 Cu4 O31 88.7(2)
O21 Cu4 O41 95.3(3)
O31 Cu4 Cu3 82.00(13)
O31 Cu4 O41 92.5(3)
O41 Cu4 Cu3 174.5(2)
O5 S1 O6 120.3(5)
O5 S1 C11 107.3(4)
O5 S1 C16 110.2(5)
O6 S1 C11 107.7(5)
O6 S1 C16 108.4(4)
C16 S1 C11 101.1(4)
O15 S2 C41 106.3(5)
O15 S2 C44 109.0(8)
O16 S2 O15 122.5(9)
O16 S2 C41 109.0(10)
O16 S2 C44 105.3(6)
C41 S2 C44 103.2(4)
O25 S3 C69 107.6(6)
O25 S3 C72 108.0(9)
O26 S3 O25 123.9(8)
O26 S3 C69 105.8(9)
O26 S3 C72 107.4(6)
C72 S3 C69 102.1(5)
O35 S4 O36 120.1(5)
O35 S4 C97 108.0(4)
O35 S4 C100 109.5(5)
O36 S4 C97 107.5(5)
O36 S4 C100 109.0(4)
C100 S4 C97 101.0(3)
C1 O1 Cu4 120.4(5)
C1 O2 Cu3 123.1(4)
C28 O9 Cu2 120.5(5)
C28 O10 Cu1 123.4(4)
C29 O11 Cu4 122.1(5)
C29 O12 Cu3 122.3(6)
C56 O19 Cu2 122.8(4)
C56 O20 Cu1 120.7(4)
C57 O21 Cu4 120.9(4)
C57 O22 Cu3 123.3(6)
C84 O29 Cu2 122.0(4)
C84 O30 Cu1 121.1(4)
C85 O31 Cu4 123.8(4)
C85 O32 Cu3 120.5(4)
C115 O39 Cu2 122.6(4)
C115 O40 Cu1 121.2(4)
Cu4 O41 H41 121(9)
C116 O41 Cu4 116.2(9)
C116 O41 H41 104(3)
C118 O42 Cu3 115.3(15)
C119 O42 Cu3 119.0(11)
Cu2 O43 H43A 127.3
Cu2 O43 H43B 129.8
H43A O43 H43B 101.5
Cu1 O44 H44 125(8)
C117 O44 Cu1 114.8(6)
C117 O44 H44 97(5)
C7 N1 C2 123.1(6)
C8 N1 C2 123.6(5)
C8 N1 C7 112.2(5)
C21 N2 C22 112.6(7)
C21 N2 C23 123.9(7)
C22 N2 C23 123.2(7)
C35 N3 C30 118.4(10)
C36 N3 C30 124.6(9)
C36 N3 C35 116.5(9)
C49 N4 C51 123.0(5)
C50 N4 C49 112.2(5)
C50 N4 C51 124.6(5)
C63 N5 C58 122.6(8)
C64 N5 C58 124.9(7)
C64 N5 C63 112.0(8)
C77 N6 C79 122.3(5)
C78 N6 C77 112.4(5)
C78 N6 C79 124.8(6)
C91 N7 C86 124.3(5)
C91 N7 C92 111.7(5)
C92 N7 C86 123.7(5)
C105 N8 C106 110.5(6)
C105 N8 C107 124.4(6)
C106 N8 C107 124.9(6)
Cu2 N9 H9 102.9
C120 N9 Cu2 122.1(16)
C120 N9 H9 102.8
C120 N9 C121 115.1(19)
C121 N9 Cu2 108.3(11)
C121 N9 H9 102.9
O1 C1 O2 127.5(6)
O1 C1 C2 116.6(6)
O2 C1 C2 115.9(5)
N1 C2 C1 108.5(5)
N1 C2 H2 107.2
N1 C2 C3 112.3(6)
C1 C2 H2 107.2
C3 C2 C1 113.9(6)
C3 C2 H2 107.2
C2 C3 H3A 108.6
C2 C3 H3B 108.6
C2 C3 C4 114.5(7)
H3A C3 H3B 107.6
C4 C3 H3A 108.6
C4 C3 H3B 108.6
C3 C4 H4 107.8
C3 C4 C5 109.8(8)
C5 C4 H4 107.8
C6 C4 C3 112.3(9)
C6 C4 H4 107.8
C6 C4 C5 111.2(10)
C4 C5 H5A 109.5
C4 C5 H5B 109.5
C4 C5 H5C 109.5
H5A C5 H5B 109.5
H5A C5 H5C 109.5
H5B C5 H5C 109.5
C4 C6 H6A 109.5
C4 C6 H6B 109.5
C4 C6 H6C 109.5
H6A C6 H6B 109.5
H6A C6 H6C 109.5
H6B C6 H6C 109.5
O4 C7 N1 125.5(7)
O4 C7 C14 129.2(7)
N1 C7 C14 105.3(6)
O3 C8 N1 125.0(6)
O3 C8 C9 130.1(7)
N1 C8 C9 104.8(6)
C10 C9 C8 129.2(7)
C14 C9 C8 109.4(6)
C14 C9 C10 121.4(6)
C9 C10 H10 121.8
C9 C10 C11 116.3(8)
C11 C10 H10 121.8
C10 C11 S1 118.6(7)
C12 C11 S1 119.7(6)
C12 C11 C10 121.5(8)
C11 C12 H12 119.2
C13 C12 C11 121.7(7)
C13 C12 H12 119.2
C12 C13 H13 121.9
C12 C13 C14 116.2(9)
C14 C13 H13 121.9
C9 C14 C7 107.9(6)
C9 C14 C13 122.8(8)
C13 C14 C7 129.3(7)
C16 C15 H15 121.5
C20 C15 H15 121.5
C20 C15 C16 117.1(8)
C15 C16 S1 120.5(7)
C17 C16 S1 118.1(7)
C17 C16 C15 121.2(8)
C16 C17 H17 119.8
C16 C17 C18 120.4(9)
C18 C17 H17 119.8
C17 C18 H18 121.2
C19 C18 C17 117.7(9)
C19 C18 H18 121.2
C18 C19 C20 120.7(8)
C18 C19 C22 129.9(8)
C20 C19 C22 109.4(7)
C15 C20 C19 122.8(8)
C15 C20 C21 130.0(8)
C19 C20 C21 107.2(7)
O8 C21 N2 125.6(7)
O8 C21 C20 128.2(7)
N2 C21 C20 106.1(6)
O7 C22 N2 125.0(8)
O7 C22 C19 130.3(8)
N2 C22 C19 104.6(7)
N2 C23 H23 107.4
N2 C23 C24 111.4(7)
N2 C23 C28 107.6(6)
C24 C23 H23 107.4
C24 C23 C28 115.2(8)
C28 C23 H23 107.4
C23 C24 H24A 109.1
C23 C24 H24B 109.1
H24A C24 H24B 107.9
C25 C24 C23 112.4(9)
C25 C24 H24A 109.1
C25 C24 H24B 109.1
C24 C25 H25 108.7
C24 C25 C26 112.7(15)
C24 C25 C27 109.4(15)
C26 C25 H25 108.7
C26 C25 C27 108.6(18)
C27 C25 H25 108.7
C25 C26 H26A 109.5
C25 C26 H26B 109.5
C25 C26 H26C 109.5
H26A C26 H26B 109.5
H26A C26 H26C 109.5
H26B C26 H26C 109.5
C25 C27 H27A 109.5
C25 C27 H27B 109.5
C25 C27 H27C 109.5
H27A C27 H27B 109.5
H27A C27 H27C 109.5
H27B C27 H27C 109.5
O9 C28 O10 127.0(6)
O9 C28 C23 115.7(7)
O10 C28 C23 117.2(6)
O11 C29 C30 118.7(9)
O12 C29 O11 126.3(7)
O12 C29 C30 114.7(10)
N3 C30 C29 108.1(7)
N3 C30 H30 108.6
N3 C30 C31 109.6(8)
C29 C30 H30 108.6
C31 C30 C29 113.2(11)
C31 C30 H30 108.6
C30 C31 H31A 109.5
C30 C31 H31B 109.5
C30 C31 C32 110.5(14)
H31A C31 H31B 108.1
C32 C31 H31A 109.5
C32 C31 H31B 109.5
C31 C32 H32 108.4
C31 C32 C34 111.2(10)
C33 C32 C31 105.0(15)
C33 C32 H32 108.4
C33 C32 C34 115.3(12)
C34 C32 H32 108.4
C32 C33 H33A 109.5
C32 C33 H33B 109.5
C32 C33 H33C 109.5
H33A C33 H33B 109.5
H33A C33 H33C 109.5
H33B C33 H33C 109.5
C32 C34 H34A 109.5
C32 C34 H34B 109.5
C32 C34 H34C 109.5
H34A C34 H34B 109.5
H34A C34 H34C 109.5
H34B C34 H34C 109.5
O13 C35 N3 125.9(13)
O13 C35 C38 131.9(16)
C38 C35 N3 102.2(11)
O14 C36 N3 129.4(8)
O14 C36 C37 129.7(9)
N3 C36 C37 100.8(9)
C38 C37 C36 106.9(9)
C42 C37 C36 127.8(10)
C42 C37 C38 125.3(10)
C35 C38 C37 113.4(11)
C35 C38 C39 129.9(13)
C37 C38 C39 116.7(12)
C38 C39 H39 121.1
C40 C39 C38 117.8(13)
C40 C39 H39 121.1
C39 C40 H40 118.2
C41 C40 C39 123.6(14)
C41 C40 H40 118.2
C40 C41 S2 119.0(9)
C40 C41 C42 120.6(13)
C42 C41 S2 120.4(11)
C37 C42 C41 116.0(12)
C37 C42 H42 122.0
C41 C42 H42 122.0
C44 C43 H43 123.2
C48 C43 H43 123.2
C48 C43 C44 113.6(10)
C43 C44 S2 118.2(10)
C45 C44 S2 119.0(8)
C45 C44 C43 122.8(9)
C44 C45 H45 117.9
C44 C45 C46 124.2(9)
C46 C45 H45 117.9
C45 C46 H46 123.5
C45 C46 C47 113.0(10)
C47 C46 H46 123.5
C46 C47 C50 128.9(8)
C48 C47 C46 123.6(8)
C48 C47 C50 107.5(6)
C43 C48 C49 128.4(8)
C47 C48 C43 122.7(8)
C47 C48 C49 108.9(6)
O18 C49 N4 126.1(6)
O18 C49 C48 128.2(6)
N4 C49 C48 105.7(6)
O17 C50 N4 125.9(6)
O17 C50 C47 128.6(6)
N4 C50 C47 105.4(6)
N4 C51 H51 108.1
N4 C51 C52 110.1(5)
N4 C51 C56 109.0(5)
C52 C51 H51 108.1
C56 C51 H51 108.1
C56 C51 C52 113.2(5)
C51 C52 H52A 108.4
C51 C52 H52B 108.4
H52A C52 H52B 107.4
C53 C52 C51 115.6(6)
C53 C52 H52A 108.4
C53 C52 H52B 108.4
C52 C53 H53 108.8
C52 C53 C55 110.7(7)
C54 C53 C52 110.2(9)
C54 C53 H53 108.8
C54 C53 C55 109.5(9)
C55 C53 H53 108.8
C53 C54 H54A 109.5
C53 C54 H54B 109.5
C53 C54 H54C 109.5
H54A C54 H54B 109.5
H54A C54 H54C 109.5
H54B C54 H54C 109.5
C53 C55 H55A 109.5
C53 C55 H55B 109.5
C53 C55 H55C 109.5
H55A C55 H55B 109.5
H55A C55 H55C 109.5
H55B C55 H55C 109.5
O19 C56 C51 115.9(5)
O20 C56 O19 127.0(6)
O20 C56 C51 117.1(6)
O21 C57 C58 115.7(7)
O22 C57 O21 126.9(7)
O22 C57 C58 117.4(8)
N5 C58 C57 108.5(6)
N5 C58 H58 106.8
N5 C58 C59 112.1(7)
C57 C58 H58 106.8
C59 C58 C57 115.4(8)
C59 C58 H58 106.8
C58 C59 H59A 108.4
C58 C59 H59B 108.4
H59A C59 H59B 107.5
C60 C59 C58 115.3(9)
C60 C59 H59A 108.4
C60 C59 H59B 108.4
C59 C60 H60 106.8
C59 C60 C61 107.3(11)
C61 C60 H60 106.8
C62 C60 C59 113.3(12)
C62 C60 H60 106.8
C62 C60 C61 115.3(14)
C60 C61 H61A 109.5
C60 C61 H61B 109.5
C60 C61 H61C 109.5
H61A C61 H61B 109.5
H61A C61 H61C 109.5
H61B C61 H61C 109.5
C60 C62 H62A 109.5
C60 C62 H62B 109.5
C60 C62 H62C 109.5
H62A C62 H62B 109.5
H62A C62 H62C 109.5
H62B C62 H62C 109.5
O24 C63 N5 124.8(13)
O24 C63 C66 130.4(11)
N5 C63 C66 104.8(8)
O23 C64 N5 124.3(8)
O23 C64 C65 128.1(7)
N5 C64 C65 107.5(7)
C66 C65 C64 106.7(9)
C66 C65 C70 123.7(9)
C70 C65 C64 129.6(8)
C65 C66 C63 108.9(9)
C65 C66 C67 117.0(15)
C67 C66 C63 134.1(13)
C66 C67 H67 119.0
C68 C67 C66 122.0(16)
C68 C67 H67 119.0
C67 C68 H68 122.4
C69 C68 C67 115.1(12)
C69 C68 H68 122.4
C68 C69 S3 113.3(12)
C68 C69 C70 132.7(15)
C70 C69 S3 113.9(12)
C65 C70 C69 109.3(11)
C65 C70 H70 125.3
C69 C70 H70 125.3
C72 C71 H71 121.4
C72 C71 C76 117.1(11)
C76 C71 H71 121.4
C71 C72 S3 121.0(12)
C71 C72 C73 121.7(10)
C73 C72 S3 117.2(9)
C72 C73 H73 119.5
C72 C73 C74 121.0(10)
C74 C73 H73 119.5
C73 C74 H74 121.8
C75 C74 C73 116.3(12)
C75 C74 H74 121.8
C74 C75 C78 130.4(9)
C76 C75 C74 121.6(8)
C76 C75 C78 107.9(6)
C71 C76 C77 128.4(8)
C75 C76 C71 122.2(8)
C75 C76 C77 109.4(6)
O28 C77 N6 125.8(6)
O28 C77 C76 129.6(6)
N6 C77 C76 104.6(6)
O27 C78 N6 125.3(7)
O27 C78 C75 129.2(7)
N6 C78 C75 105.6(6)
N6 C79 H79 106.8
N6 C79 C80 112.6(5)
N6 C79 C84 108.4(5)
C80 C79 H79 106.8
C80 C79 C84 115.0(5)
C84 C79 H79 106.8
C79 C80 H80A 108.9
C79 C80 H80B 108.9
C79 C80 C81 113.4(6)
H80A C80 H80B 107.7
C81 C80 H80A 108.9
C81 C80 H80B 108.9
C80 C81 H81 107.8
C82 C81 C80 111.4(7)
C82 C81 H81 107.8
C83 C81 C80 111.6(7)
C83 C81 H81 107.8
C83 C81 C82 110.3(8)
C81 C82 H82A 109.5
C81 C82 H82B 109.5
C81 C82 H82C 109.5
H82A C82 H82B 109.5
H82A C82 H82C 109.5
H82B C82 H82C 109.5
C81 C83 H83A 109.5
C81 C83 H83B 109.5
C81 C83 H83C 109.5
H83A C83 H83B 109.5
H83A C83 H83C 109.5
H83B C83 H83C 109.5
O29 C84 O30 127.7(5)
O29 C84 C79 115.1(5)
O30 C84 C79 117.1(5)
O31 C85 O32 126.4(5)
O31 C85 C86 117.6(5)
O32 C85 C86 115.8(5)
N7 C86 C85 110.0(5)
N7 C86 H86 106.9
N7 C86 C87 111.8(5)
C85 C86 H86 106.9
C87 C86 C85 113.9(5)
C87 C86 H86 106.9
C86 C87 H87A 108.6
C86 C87 H87B 108.6
H87A C87 H87B 107.5
C88 C87 C86 114.8(6)
C88 C87 H87A 108.6
C88 C87 H87B 108.6
C87 C88 H88 108.2
C87 C88 C89 111.5(7)
C87 C88 C90 111.7(6)
C89 C88 H88 108.2
C89 C88 C90 108.9(7)
C90 C88 H88 108.2
C88 C89 H89A 109.5
C88 C89 H89B 109.5
C88 C89 H89C 109.5
H89A C89 H89B 109.5
H89A C89 H89C 109.5
H89B C89 H89C 109.5
C88 C90 H90A 109.5
C88 C90 H90B 109.5
C88 C90 H90C 109.5
H90A C90 H90B 109.5
H90A C90 H90C 109.5
H90B C90 H90C 109.5
O34 C91 N7 124.0(7)
O34 C91 C94 129.5(7)
N7 C91 C94 106.4(6)
O33 C92 N7 125.0(5)
O33 C92 C93 130.0(6)
N7 C92 C93 105.0(5)
C94 C93 C92 107.7(5)
C98 C93 C92 129.9(6)
C98 C93 C94 122.4(6)
C93 C94 C91 108.9(6)
C95 C94 C91 131.4(8)
C95 C94 C93 119.7(7)
C94 C95 H95 120.0
C96 C95 C94 120.0(9)
C96 C95 H95 120.0
C95 C96 H96 120.9
C95 C96 C97 118.3(7)
C97 C96 H96 120.9
C96 C97 S4 116.6(6)
C98 C97 S4 119.8(7)
C98 C97 C96 123.6(8)
C93 C98 H98 122.0
C97 C98 C93 116.0(8)
C97 C98 H98 122.0
C100 C99 H99 122.4
C104 C99 H99 122.4
C104 C99 C100 115.1(7)
C99 C100 S4 117.8(6)
C101 C100 S4 118.4(6)
C101 C100 C99 123.8(7)
C100 C101 H101 120.2
C100 C101 C102 119.6(8)
C102 C101 H101 120.2
C101 C102 H102 121.6
C103 C102 C101 116.7(9)
C103 C102 H102 121.6
C102 C103 C106 129.3(8)
C104 C103 C102 122.2(8)
C104 C103 C106 108.4(7)
C99 C104 C105 129.1(6)
C103 C104 C99 122.5(7)
C103 C104 C105 108.4(6)
O38 C105 N8 123.5(6)
O38 C105 C104 130.0(6)
N8 C105 C104 106.5(5)
O37 C106 N8 125.2(8)
O37 C106 C103 128.6(8)
N8 C106 C103 106.2(6)
N8 C107 H107 107.5
N8 C107 C108 111.6(6)
N8 C107 C115 109.2(5)
C108 C107 H107 107.5
C108 C107 C115 113.4(7)
C115 C107 H107 107.5
C107 C108 H10A 106.7
C107 C108 H10B 106.7
C107 C108 H10C 110.7
C107 C108 H10D 110.7
C107 C108 C112 105.3(15)
H10A C108 H10B 106.6
H10C C108 H10D 108.8
C109 C108 C107 122.6(12)
C109 C108 H10A 106.7
C109 C108 H10B 106.7
C112 C108 H10C 110.7
C112 C108 H10D 110.7
C108 C109 H109 98.1
C108 C109 C110 120(3)
C108 C109 C111 118(3)
C110 C109 H109 98.1
C110 C109 C111 116(3)
C111 C109 H109 98.1
C109 C110 H11A 109.5
C109 C110 H11B 109.5
C109 C110 H11C 109.4
H11A C110 H11B 109.5
H11A C110 H11C 109.5
H11B C110 H11C 109.5
C109 C111 H11D 109.5
C109 C111 H11E 109.5
C109 C111 H11F 109.5
H11D C111 H11E 109.5
H11D C111 H11F 109.5
H11E C111 H11F 109.5
C108 C112 H112 112.9
C113 C112 C108 103(3)
C113 C112 H112 112.9
C113 C112 C114 105(2)
C114 C112 C108 110(2)
C114 C112 H112 112.9
C112 C113 H11G 109.5
C112 C113 H11H 109.5
C112 C113 H11I 109.5
H11G C113 H11H 109.5
H11G C113 H11I 109.5
H11H C113 H11I 109.5
C112 C114 H11J 109.5
C112 C114 H11K 109.5
C112 C114 H11L 109.5
H11J C114 H11K 109.5
H11J C114 H11L 109.5
H11K C114 H11L 109.5
O39 C115 C107 115.6(6)
O40 C115 O39 126.9(6)
O40 C115 C107 117.4(6)
O41 C116 H11M 109.5
O41 C116 H11N 109.5
O41 C116 H11O 109.5
H11M C116 H11N 109.5
H11M C116 H11O 109.5
H11N C116 H11O 109.5
O44 C117 H11P 109.5
O44 C117 H11Q 109.5
O44 C117 H11R 109.5
H11P C117 H11Q 109.5
H11P C117 H11R 109.5
H11Q C117 H11R 109.5
O42 C118 H11S 109.5
O42 C118 H11T 109.5
O42 C118 H11U 109.4
H11S C118 H11T 109.5
H11S C118 H11U 109.5
H11T C118 H11U 109.5
O42 C119 H11V 109.5
O42 C119 H11W 109.5
O42 C119 H11X 109.5
H11V C119 H11W 109.5
H11V C119 H11X 109.5
H11W C119 H11X 109.5
N9 C120 H12A 109.5
N9 C120 H12B 109.4
N9 C120 H12C 109.5
H12A C120 H12B 109.5
H12A C120 H12C 109.5
H12B C120 H12C 109.5
N9 C121 H12D 109.5
N9 C121 H12E 109.5
N9 C121 H12F 109.5
H12D C121 H12E 109.5
H12D C121 H12F 109.5
H12E C121 H12F 109.5
C136 N13 C137 120(3)
C136 N13 C138 122(3)
C137 N13 C138 118(3)
H13A C135 H13B 109.5
H13A C135 H13C 109.5
H13B C135 H13C 109.5
C136 C135 H13A 109.4
C136 C135 H13B 109.5
C136 C135 H13C 109.5
O48 C136 C135 132(3)
N13 C136 O48 117(3)
N13 C136 C135 111(3)
N13 C137 H13D 109.5
N13 C137 H13E 109.5
N13 C137 H13F 109.5
H13D C137 H13E 109.5
H13D C137 H13F 109.5
H13E C137 H13F 109.5
N13 C138 H13G 109.5
N13 C138 H13H 109.4
N13 C138 H13I 109.4
H13G C138 H13H 109.5
H13G C138 H13I 109.5
H13H C138 H13I 109.5
C132 N12 C133 121.1(16)
C132 N12 C134 121.4(15)
C134 N12 C133 117.2(12)
H13J C131 H13K 109.5
H13J C131 H13L 109.5
H13K C131 H13L 109.5
C132 C131 H13J 109.5
C132 C131 H13K 109.5
C132 C131 H13L 109.5
O47 C132 C131 121.5(10)
N12 C132 O47 117.5(14)
N12 C132 C131 120.3(13)
N12 C133 H13M 109.5
N12 C133 H13N 109.5
N12 C133 H13O 109.5
H13M C133 H13N 109.5
H13M C133 H13O 109.5
H13N C133 H13O 109.5
N12 C134 H13P 109.5
N12 C134 H13Q 109.4
N12 C134 H13R 109.5
H13P C134 H13Q 109.5
H13P C134 H13R 109.5
H13Q C134 H13R 109.5
C124 N10 C125 115.6(19)
C124 N10 C126 122.1(19)
C125 N10 C126 120(2)
H12G C123 H12H 109.5
H12G C123 H12I 109.5
H12H C123 H12I 109.5
C124 C123 H12G 109.5
C124 C123 H12H 109.5
C124 C123 H12I 109.5
O45 C124 N10 123.4(15)
O45 C124 C123 116.8(14)
N10 C124 C123 119.7(15)
N10 C125 H12J 109.5
N10 C125 H12K 109.5
N10 C125 H12L 109.4
H12J C125 H12K 109.5
H12J C125 H12L 109.5
H12K C125 H12L 109.5
N10 C126 H12M 109.5
N10 C126 H12N 109.5
N10 C126 H12O 109.5
H12M C126 H12N 109.5
H12M C126 H12O 109.5
H12N C126 H12O 109.5
C128 N11 C129 119.5(13)
C128 N11 C130 132(2)
C129 N11 C130 107(2)
H12P C127 H12Q 109.5
H12P C127 H12R 109.5
H12Q C127 H12R 109.5
C128 C127 H12P 109.5
C128 C127 H12Q 109.5
C128 C127 H12R 109.5
O46 C128 N11 117.1(11)
O46 C128 C127 123.7(14)
N11 C128 C127 119.2(14)
N11 C129 H12S 109.5
N11 C129 H12T 109.5
N11 C129 H12U 109.5
H12S C129 H12T 109.5
H12S C129 H12U 109.5
H12T C129 H12U 109.5
N11 C130 H13S 109.5
N11 C130 H13T 109.5
N11 C130 H13U 109.5
H13S C130 H13T 109.5
H13S C130 H13U 109.5
H13T C130 H13U 109.5
C140 N14 C141 117.5(18)
C140 N14 C142 114(3)
C141 N14 C142 128(3)
H13V C139 H13W 109.5
H13V C139 H13X 109.5
H13W C139 H13X 109.5
C140 C139 H13V 109.5
C140 C139 H13W 109.5
C140 C139 H13X 109.5
O49 C140 N14 124.0(17)
O49 C140 C139 119(2)
N14 C140 C139 117(2)
N14 C141 H14A 109.5
N14 C141 H14B 109.5
N14 C141 H14C 109.5
H14A C141 H14B 109.5
H14A C141 H14C 109.5
H14B C141 H14C 109.5
N14 C142 H14D 109.5
N14 C142 H14E 109.5
N14 C142 H14F 109.5
H14D C142 H14E 109.5
H14D C142 H14F 109.5
H14E C142 H14F 109.5

loop_
_geom_bond_atom_site_label_1
_geom_bond_atom_site_label_2
_geom_bond_distance
Cu1 Cu2 2.6434(9)
Cu1 O10 2.000(5)
Cu1 O20 1.939(5)
Cu1 O30 1.976(5)
Cu1 O40 1.960(5)
Cu1 O44 2.147(6)
Cu2 O9 1.951(5)
Cu2 O19 1.982(4)
Cu2 O29 1.946(4)
Cu2 O39 1.986(4)
Cu2 O43 2.148(10)
Cu2 N9 2.115(13)
Cu3 Cu4 2.6468(11)
Cu3 O2 1.972(5)
Cu3 O12 1.937(5)
Cu3 O22 1.978(5)
Cu3 O32 1.950(4)
Cu3 O42 2.093(7)
Cu4 O1 1.963(4)
Cu4 O11 1.972(6)
Cu4 O21 1.949(5)
Cu4 O31 1.977(4)
Cu4 O41 2.131(7)
S1 O5 1.419(9)
S1 O6 1.423(7)
S1 C11 1.777(8)
S1 C16 1.746(8)
S2 O15 1.447(14)
S2 O16 1.325(15)
S2 C41 1.746(13)
S2 C44 1.754(10)
S3 O25 1.461(17)
S3 O26 1.455(13)
S3 C69 1.829(16)
S3 C72 1.753(11)
S4 O35 1.406(8)
S4 O36 1.422(7)
S4 C97 1.789(8)
S4 C100 1.768(8)
O1 C1 1.242(8)
O2 C1 1.257(9)
O3 C8 1.199(8)
O4 C7 1.213(10)
O7 C22 1.177(11)
O8 C21 1.217(10)
O9 C28 1.231(9)
O10 C28 1.273(9)
O11 C29 1.277(13)
O12 C29 1.246(12)
O13 C35 1.201(17)
O14 C36 1.208(13)
O17 C50 1.208(8)
O18 C49 1.196(8)
O19 C56 1.267(8)
O20 C56 1.258(8)
O21 C57 1.274(11)
O22 C57 1.228(10)
O23 C64 1.224(9)
O24 C63 1.236(13)
O27 C78 1.199(10)
O28 C77 1.200(9)
O29 C84 1.240(7)
O30 C84 1.270(7)
O31 C85 1.240(7)
O32 C85 1.274(7)
O33 C92 1.199(8)
O34 C91 1.211(10)
O37 C106 1.206(10)
O38 C105 1.214(8)
O39 C115 1.275(8)
O40 C115 1.232(9)
O41 H41 0.87(3)
O41 C116 1.49(2)
O42 C118 1.43(4)
O42 C119 1.38(4)
O43 H43A 1.1444
O43 H43B 1.1682
O44 H44 0.95(11)
O44 C117 1.530(16)
N1 C2 1.459(8)
N1 C7 1.397(8)
N1 C8 1.390(9)
N2 C21 1.387(10)
N2 C22 1.395(10)
N2 C23 1.462(11)
N3 C30 1.463(12)
N3 C35 1.452(19)
N3 C36 1.357(14)
N4 C49 1.386(7)
N4 C50 1.381(8)
N4 C51 1.464(8)
N5 C58 1.451(12)
N5 C63 1.403(12)
N5 C64 1.363(10)
N6 C77 1.401(8)
N6 C78 1.378(8)
N6 C79 1.451(8)
N7 C86 1.449(7)
N7 C91 1.396(9)
N7 C92 1.406(8)
N8 C105 1.398(8)
N8 C106 1.408(11)
N8 C107 1.452(9)
N9 H9 1.0000
N9 C120 1.41(2)
N9 C121 1.55(2)
C1 C2 1.544(9)
C2 H2 1.0000
C2 C3 1.515(12)
C3 H3A 0.9900
C3 H3B 0.9900
C3 C4 1.538(10)
C4 H4 1.0000
C4 C5 1.557(17)
C4 C6 1.473(18)
C5 H5A 0.9800
C5 H5B 0.9800
C5 H5C 0.9800
C6 H6A 0.9800
C6 H6B 0.9800
C6 H6C 0.9800
C7 C14 1.485(11)
C8 C9 1.480(8)
C9 C10 1.390(11)
C9 C14 1.364(10)
C10 H10 0.9500
C10 C11 1.405(10)
C11 C12 1.382(14)
C12 H12 0.9500
C12 C13 1.382(14)
C13 H13 0.9500
C13 C14 1.393(10)
C15 H15 0.9500
C15 C16 1.388(12)
C15 C20 1.366(11)
C16 C17 1.363(14)
C17 H17 0.9500
C17 C18 1.420(14)
C18 H18 0.9500
C18 C19 1.359(13)
C19 C20 1.368(11)
C19 C22 1.505(12)
C20 C21 1.507(11)
C23 H23 1.0000
C23 C24 1.515(12)
C23 C28 1.530(10)
C24 H24A 0.9900
C24 H24B 0.9900
C24 C25 1.487(19)
C25 H25 1.0000
C25 C26 1.54(2)
C25 C27 1.54(2)
C26 H26A 0.9800
C26 H26B 0.9800
C26 H26C 0.9800
C27 H27A 0.9800
C27 H27B 0.9800
C27 H27C 0.9800
C29 C30 1.542(11)
C30 H30 1.0000
C30 C31 1.538(18)
C31 H31A 0.9900
C31 H31B 0.9900
C31 C32 1.541(18)
C32 H32 1.0000
C32 C33 1.49(2)
C32 C34 1.60(2)
C33 H33A 0.9800
C33 H33B 0.9800
C33 H33C 0.9800
C34 H34A 0.9800
C34 H34B 0.9800
C34 H34C 0.9800
C35 C38 1.368(18)
C36 C37 1.537(13)
C37 C38 1.390(15)
C37 C42 1.358(12)
C38 C39 1.411(16)
C39 H39 0.9500
C39 C40 1.383(18)
C40 H40 0.9500
C40 C41 1.33(2)
C41 C42 1.407(13)
C42 H42 0.9500
C43 H43 0.9500
C43 C44 1.421(15)
C43 C48 1.398(10)
C44 C45 1.330(18)
C45 H45 0.9500
C45 C46 1.397(16)
C46 H46 0.9500
C46 C47 1.410(11)
C47 C48 1.352(11)
C47 C50 1.522(10)
C48 C49 1.498(9)
C51 H51 1.0000
C51 C52 1.535(9)
C51 C56 1.526(9)
C52 H52A 0.9900
C52 H52B 0.9900
C52 C53 1.522(10)
C53 H53 1.0000
C53 C54 1.516(15)
C53 C55 1.524(13)
C54 H54A 0.9800
C54 H54B 0.9800
C54 H54C 0.9800
C55 H55A 0.9800
C55 H55B 0.9800
C55 H55C 0.9800
C57 C58 1.530(10)
C58 H58 1.0000
C58 C59 1.528(13)
C59 H59A 0.9900
C59 H59B 0.9900
C59 C60 1.513(12)
C60 H60 1.0000
C60 C61 1.58(2)
C60 C62 1.49(2)
C61 H61A 0.9800
C61 H61B 0.9800
C61 H61C 0.9800
C62 H62A 0.9800
C62 H62B 0.9800
C62 H62C 0.9800
C63 C66 1.481(19)
C64 C65 1.476(11)
C65 C66 1.389(14)
C65 C70 1.398(13)
C66 C67 1.41(2)
C67 H67 0.9500
C67 C68 1.37(3)
C68 H68 0.9500
C68 C69 1.26(2)
C69 C70 1.421(15)
C70 H70 0.9500
C71 H71 0.9500
C71 C72 1.363(16)
C71 C76 1.391(11)
C72 C73 1.39(2)
C73 H73 0.9500
C73 C74 1.398(18)
C74 H74 0.9500
C74 C75 1.397(12)
C75 C76 1.354(12)
C75 C78 1.498(11)
C76 C77 1.489(9)
C79 H79 1.0000
C79 C80 1.519(8)
C79 C84 1.539(8)
C80 H80A 0.9900
C80 H80B 0.9900
C80 C81 1.542(9)
C81 H81 1.0000
C81 C82 1.522(13)
C81 C83 1.511(12)
C82 H82A 0.9800
C82 H82B 0.9800
C82 H82C 0.9800
C83 H83A 0.9800
C83 H83B 0.9800
C83 H83C 0.9800
C85 C86 1.526(7)
C86 H86 1.0000
C86 C87 1.526(9)
C87 H87A 0.9900
C87 H87B 0.9900
C87 C88 1.500(9)
C88 H88 1.0000
C88 C89 1.502(11)
C88 C90 1.529(13)
C89 H89A 0.9800
C89 H89B 0.9800
C89 H89C 0.9800
C90 H90A 0.9800
C90 H90B 0.9800
C90 H90C 0.9800
C91 C94 1.470(10)
C92 C93 1.510(8)
C93 C94 1.383(10)
C93 C98 1.374(9)
C94 C95 1.374(10)
C95 H95 0.9500
C95 C96 1.371(14)
C96 H96 0.9500
C96 C97 1.391(13)
C97 C98 1.370(10)
C98 H98 0.9500
C99 H99 0.9500
C99 C100 1.415(10)
C99 C104 1.382(9)
C100 C101 1.376(14)
C101 H101 0.9500
C101 C102 1.412(15)
C102 H102 0.9500
C102 C103 1.400(12)
C103 C104 1.370(10)
C103 C106 1.479(11)
C104 C105 1.480(9)
C107 H107 1.0000
C107 C108 1.522(11)
C107 C115 1.529(9)
C108 H10A 0.9900
C108 H10B 0.9900
C108 H10C 0.9900
C108 H10D 0.9900
C108 C109 1.43(3)
C108 C112 1.63(3)
C109 H109 1.0000
C109 C110 1.46(3)
C109 C111 1.54(3)
C110 H11A 0.9800
C110 H11B 0.9800
C110 H11C 0.9800
C111 H11D 0.9800
C111 H11E 0.9800
C111 H11F 0.9800
C112 H112 1.0000
C112 C113 1.47(2)
C112 C114 1.47(4)
C113 H11G 0.9800
C113 H11H 0.9800
C113 H11I 0.9800
C114 H11J 0.9800
C114 H11K 0.9800
C114 H11L 0.9800
C116 H11M 0.9800
C116 H11N 0.9800
C116 H11O 0.9800
C117 H11P 0.9800
C117 H11Q 0.9800
C117 H11R 0.9800
C118 H11S 0.9800
C118 H11T 0.9800
C118 H11U 0.9800
C119 H11V 0.9800
C119 H11W 0.9800
C119 H11X 0.9800
C120 H12A 0.9800
C120 H12B 0.9800
C120 H12C 0.9800
C121 H12D 0.9800
C121 H12E 0.9800
C121 H12F 0.9800
O48 C136 1.30(3)
N13 C136 1.19(3)
N13 C137 1.45(2)
N13 C138 1.47(2)
C135 H13A 0.9800
C135 H13B 0.9800
C135 H13C 0.9800
C135 C136 1.44(4)
C137 H13D 0.9800
C137 H13E 0.9800
C137 H13F 0.9800
C138 H13G 0.9800
C138 H13H 0.9800
C138 H13I 0.9800
O47 C132 1.272(16)
N12 C132 1.231(16)
N12 C133 1.50(2)
N12 C134 1.45(2)
C131 H13J 0.9800
C131 H13K 0.9800
C131 H13L 0.9800
C131 C132 1.518(15)
C133 H13M 0.9800
C133 H13N 0.9800
C133 H13O 0.9800
C134 H13P 0.9800
C134 H13Q 0.9800
C134 H13R 0.9800
O45 C124 1.257(15)
N10 C124 1.339(19)
N10 C125 1.39(3)
N10 C126 1.42(3)
C123 H12G 0.9800
C123 H12H 0.9800
C123 H12I 0.9800
C123 C124 1.50(2)
C125 H12J 0.9800
C125 H12K 0.9800
C125 H12L 0.9800
C126 H12M 0.9800
C126 H12N 0.9800
C126 H12O 0.9800
O46 C128 1.283(17)
N11 C128 1.392(18)
N11 C129 1.419(17)
N11 C130 1.43(2)
C127 H12P 0.9800
C127 H12Q 0.9800
C127 H12R 0.9800
C127 C128 1.44(2)
C129 H12S 0.9800
C129 H12T 0.9800
C129 H12U 0.9800
C130 H13S 0.9800
C130 H13T 0.9800
C130 H13U 0.9800
O49 C140 1.22(2)
N14 C140 1.31(2)
N14 C141 1.47(4)
N14 C142 1.48(4)
C139 H13V 0.9800
C139 H13W 0.9800
C139 H13X 0.9800
C139 C140 1.47(3)
C141 H14A 0.9800
C141 H14B 0.9800
C141 H14C 0.9800
C142 H14D 0.9800
C142 H14E 0.9800
C142 H14F 0.9800

loop_
_geom_torsion_atom_site_label_1
_geom_torsion_atom_site_label_2
_geom_torsion_atom_site_label_3
_geom_torsion_atom_site_label_4
_geom_torsion
Cu1 O10 C28 O9 5.6(9)
Cu1 O10 C28 C23 -177.9(5)
Cu1 O20 C56 O19 8.0(9)
Cu1 O20 C56 C51 -171.8(4)
Cu1 O30 C84 O29 7.4(9)
Cu1 O30 C84 C79 -176.2(4)
Cu1 O40 C115 O39 10.7(9)
Cu1 O40 C115 C107 -172.4(4)
Cu2 O9 C28 O10 4.6(9)
Cu2 O9 C28 C23 -171.9(5)
Cu2 O19 C56 O20 1.4(9)
Cu2 O19 C56 C51 -178.8(4)
Cu2 O29 C84 O30 2.1(9)
Cu2 O29 C84 C79 -174.2(4)
Cu2 O39 C115 O40 -0.4(9)
Cu2 O39 C115 C107 -177.3(4)
Cu3 O2 C1 O1 7.3(9)
Cu3 O2 C1 C2 -170.7(4)
Cu3 O12 C29 O11 3.5(12)
Cu3 O12 C29 C30 -170.5(6)
Cu3 O22 C57 O21 7.9(11)
Cu3 O22 C57 C58 -172.3(5)
Cu3 O32 C85 O31 1.8(9)
Cu3 O32 C85 C86 -173.7(4)
Cu4 O1 C1 O2 4.5(9)
Cu4 O1 C1 C2 -177.5(4)
Cu4 O11 C29 O12 7.4(12)
Cu4 O11 C29 C30 -178.8(6)
Cu4 O21 C57 O22 2.9(11)
Cu4 O21 C57 C58 -176.9(5)
Cu4 O31 C85 O32 10.7(9)
Cu4 O31 C85 C86 -173.8(4)
S1 C11 C12 C13 178.6(7)
S1 C16 C17 C18 176.3(7)
S2 C41 C42 C37 -179.3(5)
S2 C44 C45 C46 -179.6(8)
S3 C69 C70 C65 -179.7(5)
S3 C72 C73 C74 178.7(9)
S4 C97 C98 C93 179.7(5)
S4 C100 C101 C102 176.5(7)
O1 C1 C2 N1 148.7(6)
O1 C1 C2 C3 22.7(8)
O2 C1 C2 N1 -33.2(8)
O2 C1 C2 C3 -159.1(6)
O3 C8 C9 C10 -5.4(14)
O3 C8 C9 C14 174.7(8)
O4 C7 C14 C9 -175.0(8)
O4 C7 C14 C13 5.2(14)
O5 S1 C11 C10 -31.6(8)
O5 S1 C11 C12 153.3(7)
O5 S1 C16 C15 -167.8(6)
O5 S1 C16 C17 16.7(7)
O6 S1 C11 C10 -162.4(6)
O6 S1 C11 C12 22.5(8)
O6 S1 C16 C15 -34.3(7)
O6 S1 C16 C17 150.2(7)
O11 C29 C30 N3 144.5(9)
O11 C29 C30 C31 22.8(13)
O12 C29 C30 N3 -40.9(13)
O12 C29 C30 C31 -162.6(9)
O13 C35 C38 C37 -174.5(14)
O13 C35 C38 C39 5(2)
O14 C36 C37 C38 180.0(8)
O14 C36 C37 C42 1.1(12)
O15 S2 C41 C40 144.9(9)
O15 S2 C41 C42 -37.0(9)
O15 S2 C44 C43 -172.2(7)
O15 S2 C44 C45 11.3(11)
O16 S2 C41 C40 11.1(10)
O16 S2 C41 C42 -170.8(7)
O16 S2 C44 C43 -39.1(13)
O16 S2 C44 C45 144.4(12)
O21 C57 C58 N5 148.4(7)
O21 C57 C58 C59 21.8(10)
O22 C57 C58 N5 -31.4(10)
O22 C57 C58 C59 -158.0(8)
O23 C64 C65 C66 178.4(7)
O23 C64 C65 C70 -2.8(12)
O24 C63 C66 C65 -178.0(10)
O24 C63 C66 C67 2(2)
O25 S3 C69 C68 141.8(10)
O25 S3 C69 C70 -36.5(9)
O25 S3 C72 C71 -163.5(10)
O25 S3 C72 C73 15.6(12)
O26 S3 C69 C68 7.5(9)
O26 S3 C69 C70 -170.8(6)
O26 S3 C72 C71 -27.8(14)
O26 S3 C72 C73 151.3(12)
O31 C85 C86 N7 151.2(6)
O31 C85 C86 C87 24.8(8)
O32 C85 C86 N7 -32.8(8)
O32 C85 C86 C87 -159.3(6)
O33 C92 C93 C94 178.6(7)
O33 C92 C93 C98 0.7(11)
O34 C91 C94 C93 -175.5(8)
O34 C91 C94 C95 5.5(15)
O35 S4 C97 C96 143.1(7)
O35 S4 C97 C98 -38.3(8)
O35 S4 C100 C99 -167.9(5)
O35 S4 C100 C101 15.0(7)
O36 S4 C97 C96 12.1(7)
O36 S4 C97 C98 -169.3(6)
O36 S4 C100 C99 -34.6(7)
O36 S4 C100 C101 148.2(7)
N1 C2 C3 C4 61.9(8)
N1 C7 C14 C9 3.8(8)
N1 C7 C14 C13 -176.0(8)
N1 C8 C9 C10 176.4(7)
N1 C8 C9 C14 -3.4(8)
N2 C23 C24 C25 153.9(10)
N2 C23 C28 O9 -41.7(8)
N2 C23 C28 O10 141.4(6)
N3 C30 C31 C32 68.7(13)
N3 C35 C38 C37 3.1(12)
N3 C35 C38 C39 -177.7(10)
N3 C36 C37 C38 -0.5(8)
N3 C36 C37 C42 -179.4(7)
N4 C51 C52 C53 54.8(8)
N4 C51 C56 O19 -31.9(7)
N4 C51 C56 O20 148.0(5)
N5 C58 C59 C60 65.6(12)
N5 C63 C66 C65 3.7(9)
N5 C63 C66 C67 -176.4(12)
N5 C64 C65 C66 0.2(8)
N5 C64 C65 C70 179.0(6)
N6 C79 C80 C81 75.4(7)
N6 C79 C84 O29 -39.6(7)
N6 C79 C84 O30 143.6(5)
N7 C86 C87 C88 59.0(7)
N7 C91 C94 C93 2.4(7)
N7 C91 C94 C95 -176.7(8)
N7 C92 C93 C94 -3.6(6)
N7 C92 C93 C98 178.5(6)
N8 C107 C108 C109 60(2)
N8 C107 C108 C112 73.4(14)
N8 C107 C115 O39 -38.1(8)
N8 C107 C115 O40 144.7(6)
C1 C2 C3 C4 -174.2(6)
C2 N1 C7 O4 3.9(11)
C2 N1 C7 C14 -174.9(6)
C2 N1 C8 O3 -3.6(12)
C2 N1 C8 C9 174.6(6)
C2 C3 C4 C5 64.2(10)
C2 C3 C4 C6 -171.6(9)
C7 N1 C2 C1 110.0(7)
C7 N1 C2 C3 -123.2(7)
C7 N1 C8 O3 -172.2(8)
C7 N1 C8 C9 6.1(8)
C8 N1 C2 C1 -57.4(9)
C8 N1 C2 C3 69.5(8)
C8 N1 C7 O4 172.6(8)
C8 N1 C7 C14 -6.3(8)
C8 C9 C10 C11 -178.8(7)
C8 C9 C14 C7 -0.3(8)
C8 C9 C14 C13 179.5(7)
C9 C10 C11 S1 -177.7(5)
C9 C10 C11 C12 -2.7(12)
C10 C9 C14 C7 179.9(7)
C10 C9 C14 C13 -0.3(12)
C10 C11 C12 C13 3.7(14)
C11 S1 C16 C15 78.9(6)
C11 S1 C16 C17 -96.6(7)
C11 C12 C13 C14 -2.8(14)
C12 C13 C14 C7 -179.1(8)
C12 C13 C14 C9 1.1(13)
C14 C9 C10 C11 1.1(11)
C15 C16 C17 C18 0.9(12)
C15 C20 C21 O8 1.5(12)
C15 C20 C21 N2 -177.7(7)
C16 S1 C11 C10 83.9(7)
C16 S1 C11 C12 -91.2(8)
C16 C15 C20 C19 1.1(10)
C16 C15 C20 C21 179.2(6)
C16 C17 C18 C19 -1.7(13)
C17 C18 C19 C20 2.3(12)
C17 C18 C19 C22 -175.7(7)
C18 C19 C20 C15 -2.1(11)
C18 C19 C20 C21 179.5(7)
C18 C19 C22 O7 1.3(14)
C18 C19 C22 N2 -179.0(8)
C19 C20 C21 O8 179.8(7)
C19 C20 C21 N2 0.6(7)
C20 C15 C16 S1 -175.9(5)
C20 C15 C16 C17 -0.6(10)
C20 C19 C22 O7 -176.8(8)
C20 C19 C22 N2 2.9(8)
C21 N2 C22 O7 177.2(8)
C21 N2 C22 C19 -2.5(8)
C21 N2 C23 C24 76.0(9)
C21 N2 C23 C28 -51.2(9)
C22 N2 C21 O8 -177.9(7)
C22 N2 C21 C20 1.3(7)
C22 N2 C23 C24 -110.7(9)
C22 N2 C23 C28 122.1(7)
C22 C19 C20 C15 176.3(6)
C22 C19 C20 C21 -2.2(7)
C23 N2 C21 O8 -3.9(11)
C23 N2 C21 C20 175.2(6)
C23 N2 C22 O7 3.3(12)
C23 N2 C22 C19 -176.5(6)
C23 C24 C25 C26 -77.0(14)
C23 C24 C25 C27 162.1(16)
C24 C23 C28 O9 -166.6(7)
C24 C23 C28 O10 16.5(10)
C28 C23 C24 C25 -83.1(12)
C29 C30 C31 C32 -170.5(8)
C30 N3 C35 O13 1.5(18)
C30 N3 C35 C38 -176.4(8)
C30 N3 C36 O14 -5.8(14)
C30 N3 C36 C37 174.8(8)
C30 C31 C32 C33 -166.1(10)
C30 C31 C32 C34 68.6(13)
C35 N3 C30 C29 124.6(10)
C35 N3 C30 C31 -111.6(13)
C35 N3 C36 O14 -177.9(9)
C35 N3 C36 C37 2.6(9)
C35 C38 C39 C40 -177.9(11)
C36 N3 C30 C29 -47.4(14)
C36 N3 C30 C31 76.5(12)
C36 N3 C35 O13 174.1(13)
C36 N3 C35 C38 -3.7(11)
C36 C37 C38 C35 -1.8(11)
C36 C37 C38 C39 179.0(8)
C36 C37 C42 C41 -179.2(6)
C37 C38 C39 C40 1.3(14)
C38 C37 C42 C41 2.1(11)
C38 C39 C40 C41 -0.5(16)
C39 C40 C41 S2 178.6(8)
C39 C40 C41 C42 0.5(15)
C40 C41 C42 C37 -1.2(11)
C41 S2 C44 C43 75.1(9)
C41 S2 C44 C45 -101.4(10)
C42 C37 C38 C35 177.1(9)
C42 C37 C38 C39 -2.2(12)
C43 C44 C45 C46 4.0(17)
C43 C48 C49 O18 1.1(12)
C43 C48 C49 N4 179.9(7)
C44 S2 C41 C40 -100.5(9)
C44 S2 C41 C42 77.6(8)
C44 C43 C48 C47 1.3(11)
C44 C43 C48 C49 -178.1(7)
C44 C45 C46 C47 -3.0(15)
C45 C46 C47 C48 1.3(13)
C45 C46 C47 C50 -176.7(8)
C46 C47 C48 C43 -0.6(12)
C46 C47 C48 C49 178.9(7)
C46 C47 C50 O17 1.8(13)
C46 C47 C50 N4 -177.6(8)
C47 C48 C49 O18 -178.3(7)
C47 C48 C49 N4 0.4(7)
C48 C43 C44 S2 -179.3(6)
C48 C43 C44 C45 -2.9(14)
C48 C47 C50 O17 -176.4(7)
C48 C47 C50 N4 4.2(7)
C49 N4 C50 O17 176.5(7)
C49 N4 C50 C47 -4.0(7)
C49 N4 C51 C52 69.4(7)
C49 N4 C51 C56 -55.4(8)
C50 N4 C49 O18 -178.8(7)
C50 N4 C49 C48 2.4(7)
C50 N4 C51 C52 -115.6(6)
C50 N4 C51 C56 119.7(6)
C50 C47 C48 C43 177.7(6)
C50 C47 C48 C49 -2.8(8)
C51 N4 C49 O18 -3.3(10)
C51 N4 C49 C48 178.0(5)
C51 N4 C50 O17 1.1(11)
C51 N4 C50 C47 -179.5(6)
C51 C52 C53 C54 64.5(9)
C51 C52 C53 C55 -174.2(9)
C52 C51 C56 O19 -154.7(6)
C52 C51 C56 O20 25.1(8)
C56 C51 C52 C53 177.0(6)
C57 C58 C59 C60 -169.6(9)
C58 N5 C63 O24 5.7(14)
C58 N5 C63 C66 -175.9(6)
C58 N5 C64 O23 -4.0(11)
C58 N5 C64 C65 174.3(6)
C58 C59 C60 C61 -167.8(13)
C58 C59 C60 C62 63.8(15)
C63 N5 C58 C57 115.9(8)
C63 N5 C58 C59 -115.6(9)
C63 N5 C64 O23 -176.0(7)
C63 N5 C64 C65 2.3(8)
C63 C66 C67 C68 -177.2(11)
C64 N5 C58 C57 -55.3(9)
C64 N5 C58 C59 73.2(9)
C64 N5 C63 O24 178.0(9)
C64 N5 C63 C66 -3.7(9)
C64 C65 C66 C63 -2.4(9)
C64 C65 C66 C67 177.6(10)
C64 C65 C70 C69 -179.6(7)
C65 C66 C67 C68 2.7(19)
C66 C65 C70 C69 -0.9(10)
C66 C67 C68 C69 -2(2)
C67 C68 C69 S3 -179.1(10)
C67 C68 C69 C70 -1.3(18)
C68 C69 C70 C65 2.5(14)
C69 S3 C72 C71 83.2(11)
C69 S3 C72 C73 -97.7(12)
C70 C65 C66 C63 178.6(7)
C70 C65 C66 C67 -1.3(13)
C71 C72 C73 C74 -2(2)
C71 C76 C77 O28 1.2(13)
C71 C76 C77 N6 -179.6(8)
C72 S3 C69 C68 -104.7(9)
C72 S3 C69 C70 77.0(8)
C72 C71 C76 C75 -0.5(14)
C72 C71 C76 C77 179.1(9)
C72 C73 C74 C75 1.5(18)
C73 C74 C75 C76 -0.4(16)
C73 C74 C75 C78 -176.7(10)
C74 C75 C76 C71 -0.1(14)
C74 C75 C76 C77 -179.8(9)
C74 C75 C78 O27 0.1(16)
C74 C75 C78 N6 -178.8(10)
C75 C76 C77 O28 -179.1(8)
C75 C76 C77 N6 0.1(8)
C76 C71 C72 S3 -179.3(7)
C76 C71 C72 C73 1.6(17)
C76 C75 C78 O27 -176.5(9)
C76 C75 C78 N6 4.5(8)
C77 N6 C78 O27 176.3(8)
C77 N6 C78 C75 -4.7(8)
C77 N6 C79 C80 79.8(7)
C77 N6 C79 C84 -48.6(7)
C78 N6 C77 O28 -177.7(7)
C78 N6 C77 C76 3.0(7)
C78 N6 C79 C80 -109.9(7)
C78 N6 C79 C84 121.8(6)
C78 C75 C76 C71 176.9(7)
C78 C75 C76 C77 -2.8(9)
C79 N6 C77 O28 -6.3(10)
C79 N6 C77 C76 174.5(5)
C79 N6 C78 O27 5.1(11)
C79 N6 C78 C75 -175.8(6)
C79 C80 C81 C82 66.5(10)
C79 C80 C81 C83 -169.7(7)
C80 C79 C84 O29 -166.6(5)
C80 C79 C84 O30 16.6(8)
C84 C79 C80 C81 -159.7(6)
C85 C86 C87 C88 -175.5(5)
C86 N7 C91 O34 -0.9(11)
C86 N7 C91 C94 -178.8(5)
C86 N7 C92 O33 -2.8(10)
C86 N7 C92 C93 179.3(5)
C86 C87 C88 C89 -177.4(6)
C86 C87 C88 C90 60.5(7)
C91 N7 C86 C85 117.1(6)
C91 N7 C86 C87 -115.3(7)
C91 N7 C92 O33 -176.8(6)
C91 N7 C92 C93 5.3(7)
C91 C94 C95 C96 -179.2(8)
C92 N7 C86 C85 -56.2(7)
C92 N7 C86 C87 71.4(7)
C92 N7 C91 O34 173.1(7)
C92 N7 C91 C94 -4.9(7)
C92 C93 C94 C91 0.8(7)
C92 C93 C94 C95 180.0(7)
C92 C93 C98 C97 179.4(6)
C93 C94 C95 C96 1.8(13)
C94 C93 C98 C97 1.8(10)
C94 C95 C96 C97 -1.7(14)
C95 C96 C97 S4 -179.7(7)
C95 C96 C97 C98 1.7(13)
C96 C97 C98 C93 -1.7(11)
C97 S4 C100 C99 78.4(6)
C97 S4 C100 C101 -98.7(7)
C98 C93 C94 C91 178.9(6)
C98 C93 C94 C95 -1.9(11)
C99 C100 C101 C102 -0.4(13)
C99 C104 C105 O38 -0.3(9)
C99 C104 C105 N8 -179.9(5)
C100 S4 C97 C96 -102.1(7)
C100 S4 C97 C98 76.6(6)
C100 C99 C104 C103 0.8(8)
C100 C99 C104 C105 -179.1(5)
C100 C101 C102 C103 -0.3(14)
C101 C102 C103 C104 1.3(13)
C101 C102 C103 C106 -178.6(8)
C102 C103 C104 C99 -1.6(10)
C102 C103 C104 C105 178.3(7)
C102 C103 C106 O37 5.2(14)
C102 C103 C106 N8 -177.4(8)
C103 C104 C105 O38 179.8(6)
C103 C104 C105 N8 0.2(6)
C104 C99 C100 S4 -176.7(4)
C104 C99 C100 C101 0.2(9)
C104 C103 C106 O37 -174.7(8)
C104 C103 C106 N8 2.6(7)
C105 N8 C106 O37 175.0(7)
C105 N8 C106 C103 -2.5(7)
C105 N8 C107 C108 73.4(8)
C105 N8 C107 C115 -52.7(8)
C106 N8 C105 O38 -178.1(6)
C106 N8 C105 C104 1.5(6)
C106 N8 C107 C108 -111.7(8)
C106 N8 C107 C115 122.2(7)
C106 C103 C104 C99 178.3(5)
C106 C103 C104 C105 -1.8(7)
C107 N8 C105 O38 -2.6(9)
C107 N8 C105 C104 177.0(5)
C107 N8 C106 O37 -0.5(11)
C107 N8 C106 C103 -178.0(6)
C107 C108 C109 C110 36(5)
C107 C108 C109 C111 -172(2)
C107 C108 C112 C113 -168.1(18)
C107 C108 C112 C114 81(2)
C108 C107 C115 O39 -163.1(6)
C108 C107 C115 O40 19.7(9)
C115 C107 C108 C109 -176(2)
C115 C107 C108 C112 -162.8(14)
C137 N13 C136 O48 10(4)
C137 N13 C136 C135 -173(2)
C138 N13 C136 O48 -171(2)
C138 N13 C136 C135 6(3)
C133 N12 C132 O47 177.7(16)
C133 N12 C132 C131 7(2)
C134 N12 C132 O47 -9(3)
C134 N12 C132 C131 -179.7(17)
C125 N10 C124 O45 10(3)
C125 N10 C124 C123 -175(2)
C126 N10 C124 O45 174.3(18)
C126 N10 C124 C123 -10(2)
C129 N11 C128 O46 -175.2(15)
C129 N11 C128 C127 7(2)
C130 N11 C128 O46 -14(3)
C130 N11 C128 C127 168(2)
C141 N14 C140 O49 -9(3)
C141 N14 C140 C139 171.4(17)
C142 N14 C140 O49 175.8(18)
C142 N14 C140 C139 -3(2)

loop_
_platon_squeeze_void_nr
_platon_squeeze_void_average_x
_platon_squeeze_void_average_y
_platon_squeeze_void_average_z
_platon_squeeze_void_volume
_platon_squeeze_void_count_electrons
_platon_squeeze_void_content
1 0.056 0.261 0.212 144 31 ' '
2 0.101 0.129 0.596 70 8 ' '
3 0.012 0.786 0.625 7 1 ' '
4 0.144 0.784 0.552 44 4 ' '
5 0.422 0.878 0.952 16 0 ' '
6 0.561 0.040 0.066 9 0 ' '
7 0.837 0.155 0.671 14 0 ' '
8 0.848 0.715 0.519 40 3 ' '
